data_7040226
loop_
_publ_author_name
'Li, Li'
'Zhang, Yingjie'
'Avdeev, Maxim'
'Lindoy, Leonard F.'
'Harman, David G.'
'Zheng, Rongkun'
'Cheng, Zhenxiang'
'Aldrich-Wright, Janice R'
'Li, Feng'

_publ_section_title
;
 Self-assembly of a unique 3d/4f heterometallic square prismatic box-like
 coordination cage.
;
_journal_issue 23
_journal_name_full 'Dalton transactions (Cambridge, England : 2003)'
_journal_page_first 9407
_journal_page_last 9411
_journal_paper_doi 10.1039/c6dt01651k
_journal_volume 45
_journal_year 2016
_chemical_formula_moiety 'C152 H200 Cu6 Dy8 N80 O12, 6(O), 9(C H4 O)'
_chemical_formula_sum 'C161 H236 Cu6 Dy8 N80 O27'
_chemical_formula_weight 5405.52
_chemical_name_systematic
;
 ?
;
_space_group_crystal_system monoclinic
_space_group_IT_number 15
_space_group_name_Hall '-C 2yc'
_space_group_name_H-M_alt 'C 1 2/c 1'
_symmetry_space_group_name_Hall '-C 2yc'
_symmetry_space_group_name_H-M 'C 1 2/c 1'
_atom_sites_solution_hydrogens mixed
_audit_creation_date 2015-12-07
_audit_creation_method
;
Olex2 1.2
(compiled 2015.09.30 svn.r3233 for OlexSys, GUI svn.r5103)
;
_audit_update_record
;
2016-05-17 deposited with the CCDC.
2016-05-20 downloaded from the CCDC.
;
_cell_angle_alpha 90
_cell_angle_beta 90.01(4)
_cell_angle_gamma 90
_cell_formula_units_Z 4
_cell_length_a 24.673(12)
_cell_length_b 42.718(9)
_cell_length_c 24.298(5)
_cell_measurement_reflns_used 18000
_cell_measurement_temperature 100(2)
_cell_measurement_theta_max 24.754
_cell_measurement_theta_min 0.953
_cell_volume 25610(15)
_computing_cell_refinement 'XDS (Kabsch, 1993)'
_computing_data_collection 'BlueIce (McPhillips, et al., 2002)'
_computing_data_reduction 'XDS (Kabsch, 1993)'
_computing_molecular_graphics 'Olex2 (Dolomanov et al., 2009)'
_computing_publication_material 'Olex2 (Dolomanov et al., 2009)'
_computing_structure_refinement 'ShelXL (Sheldrick, 2015)'
_computing_structure_solution 'ShelXT (Sheldrick, 2015)'
_diffrn_ambient_temperature 100(2)
_diffrn_measured_fraction_theta_full 0.932
_diffrn_measured_fraction_theta_max 0.987
_diffrn_measurement_device_type 'ADSC Quantum Detector'
_diffrn_measurement_method '\p  scans'
_diffrn_radiation_type 'silicon double crystal monochromated synchrotron'
_diffrn_radiation_wavelength 0.71073
_diffrn_reflns_av_R_equivalents 0.0461
_diffrn_reflns_av_unetI/netI 0.0231
_diffrn_reflns_Laue_measured_fraction_full 0.932
_diffrn_reflns_Laue_measured_fraction_max 0.987
_diffrn_reflns_limit_h_max 28
_diffrn_reflns_limit_h_min -29
_diffrn_reflns_limit_k_max 50
_diffrn_reflns_limit_k_min -50
_diffrn_reflns_limit_l_max 28
_diffrn_reflns_limit_l_min -28
_diffrn_reflns_number 155733
_diffrn_reflns_point_group_measured_fraction_full 0.932
_diffrn_reflns_point_group_measured_fraction_max 0.987
_diffrn_reflns_theta_full 25.242
_diffrn_reflns_theta_max 24.754
_diffrn_reflns_theta_min 0.953
_diffrn_source 'Australian Synchrotron MX1'
_exptl_absorpt_coefficient_mu 2.854
_exptl_crystal_colour purple
_exptl_crystal_density_diffrn 1.402
_exptl_crystal_description prism
_exptl_crystal_F_000 10720
_exptl_crystal_size_max 0.1010
_exptl_crystal_size_mid 0.080
_exptl_crystal_size_min 0.050
_refine_diff_density_max 2.514
_refine_diff_density_min -0.779
_refine_diff_density_rms 0.180
_refine_ls_extinction_coef 0.000273(12)
_refine_ls_extinction_expression Fc^*^=kFc[1+0.001xFc^2^\l^3^/sin(2\q)]^-1/4^
_refine_ls_extinction_method SHELXL
_refine_ls_goodness_of_fit_ref 1.035
_refine_ls_hydrogen_treatment constr
_refine_ls_matrix_type full
_refine_ls_number_parameters 1286
_refine_ls_number_reflns 21649
_refine_ls_number_restraints 0
_refine_ls_restrained_S_all 1.035
_refine_ls_R_factor_all 0.0741
_refine_ls_R_factor_gt 0.0589
_refine_ls_shift/su_max 0.001
_refine_ls_shift/su_mean 0.000
_refine_ls_structure_factor_coef Fsqd
_refine_ls_weighting_details 'w=1/[\s^2^(Fo^2^)+(0.0945P)^2^+322.3011P] where P=(Fo^2^+2Fc^2^)/3'
_refine_ls_weighting_scheme calc
_refine_ls_wR_factor_gt 0.1652
_refine_ls_wR_factor_ref 0.1779
_reflns_Friedel_coverage 0.000
_reflns_number_gt 16971
_reflns_number_total 21649
_reflns_threshold_expression 'I > 2\s(I)'
_cod_data_source_file c6dt01651k2.cif
_cod_data_source_block c2byc
_cod_database_code 7040226
_shelxl_version_number 2014-3
_shelx_space_group_comment
;
The symmetry employed for this shelxl refinement is uniquely defined
by the following loop, which should always be used as a source of
symmetry information in preference to the above space-group names.
They are only intended as comments.
;
_olex2_refinement_description
;
1. Fixed Uiso
 At 1.2 times of:
  All C(H) groups, All C(H,H) groups
 At 1.5 times of:
  All C(H,H,H) groups, All O(H) groups, All O(H,H) groups
2. Others
 Fixed Sof: O14(0.5) O18(0.5) O15(0.5) O19(0.5) O13(0.5) H13(0.5) C81(0.5)
 H81A(0.5) H81B(0.5) H81C(0.5)
3.a Rotating group:
 O5(H5A,H5B), O6(H6A,H6B)
3.b Secondary CH2 refined with riding coordinates:
 C1(H1A,H1B), C2(H2A,H2B), C7(H7A,H7B), C8(H8A,H8B), C13(H13A,H13B), C14(H14A,
 H14B), C20(H20A,H20B), C21(H21A,H21B), C26(H26A,H26B), C27(H27A,H27B),
 C32(H32A,H32B), C33(H33A,H33B), C39(H39A,H39B), C40(H40A,H40B), C45(H45A,H45B),
  C46(H46A,H46B), C51(H51A,H51B), C52(H52A,H52B), C58(H58A,H58B), C59(H59A,
 H59B), C64(H64A,H64B), C65(H65A,H65B), C70(H70A,H70B), C71(H71A,H71B)
3.c Aromatic/amide H refined with riding coordinates:
 C3(H3), C5(H5), C6(H6), C9(H9), C11(H11), C12(H12), C15(H15), C17(H17),
 C18(H18), C22(H22), C24(H24), C25(H25), C28(H28), C30(H30), C31(H31), C34(H34),
  C36(H36), C37(H37), C41(H41), C43(H43), C44(H44), C47(H47), C49(H49),
 C50(H50), C53(H53), C55(H55), C56(H56), C60(H60), C62(H62), C63(H63), C66(H66),
  C68(H68), C69(H69), C72(H72), C74(H74), C75(H75)
3.d Idealised Me refined as rotating group:
 C19(H19A,H19B,H19C), C38(H38A,H38B,H38C), C57(H57A,H57B,H57C), C76(H76A,H76B,
 H76C), C77(H77A,H77B,H77C), C78(H78A,H78B,H78C), C79(H79A,H79B,H79C), C80(H80A,
 H80B,H80C), C81(H81A,H81B,H81C)
3.e Idealised tetrahedral OH refined as rotating group:
 O9(H9A), O10(H10), O11(H11A), O12(H12A), O13(H13)
;
_olex2_submission_special_instructions 'No special instructions were received'

loop_
_space_group_symop_operation_xyz
'x, y, z'
'-x, y, -z+1/2'
'x+1/2, y+1/2, z'
'-x+1/2, y+1/2, -z+1/2'
'-x, -y, -z'
'x, -y, z-1/2'
'-x+1/2, -y+1/2, -z'
'x+1/2, -y+1/2, z-1/2'

loop_
_atom_site_label
_atom_site_type_symbol
_atom_site_fract_x
_atom_site_fract_y
_atom_site_fract_z
_atom_site_U_iso_or_equiv
_atom_site_adp_type
_atom_site_occupancy
_atom_site_site_symmetry_order
_atom_site_calc_flag
_atom_site_refinement_flags_posn
_atom_site_refinement_flags_adp
_atom_site_refinement_flags_occupancy
Dy1 Dy 0.08660(2) 0.40725(2) 0.49517(2) 0.03724(12) Uani 1 1 d . . .
Dy2 Dy -0.24217(2) 0.18189(2) 0.33943(2) 0.03893(12) Uani 1 1 d . . .
Dy3 Dy 0.09179(2) 0.18181(2) 0.49383(2) 0.03898(12) Uani 1 1 d . . .
Dy4 Dy 0.24179(2) 0.40828(2) 0.15958(2) 0.04249(13) Uani 1 1 d . . .
Cu1 Cu 0.0000 0.14724(3) 0.2500 0.0350(3) Uani 1 2 d S T P
Cu2 Cu 0.0000 0.44576(3) 0.2500 0.0398(3) Uani 1 2 d S T P
Cu3 Cu -0.08167(4) 0.29435(2) 0.42875(4) 0.0400(2) Uani 1 1 d . . .
Cu4 Cu 0.17845(4) 0.29596(2) 0.33314(4) 0.0397(2) Uani 1 1 d . . .
O1 O 0.0136(2) 0.41599(13) 0.5446(2) 0.0497(14) Uani 1 1 d . . .
O2 O -0.2272(2) 0.16788(13) 0.4244(2) 0.0502(14) Uani 1 1 d . . .
O3 O 0.1761(2) 0.16879(13) 0.4795(2) 0.0487(13) Uani 1 1 d . . .
O4 O 0.2855(3) 0.42227(14) 0.2346(3) 0.0580(16) Uani 1 1 d . . .
O5 O -0.0422(4) 0.29451(16) 0.3420(4) 0.094(3) Uani 1 1 d . . .
H5A H -0.0052 0.2995 0.3341 0.140 Uiso 1 1 d GR . .
H5B H -0.0598 0.2896 0.3081 0.140 Uiso 1 1 d GR . .
O6 O 0.0927(4) 0.29532(16) 0.2906(4) 0.095(3) Uani 1 1 d . . .
H6A H 0.0593 0.2950 0.3090 0.142 Uiso 1 1 d GR . .
H6B H 0.0861 0.2955 0.2526 0.142 Uiso 1 1 d GR . .
N1 N 0.1355(3) 0.42994(16) 0.5843(3) 0.0488(17) Uani 1 1 d . . .
N2 N 0.0839(3) 0.46519(15) 0.5014(3) 0.0444(16) Uani 1 1 d . . .
N3 N 0.0616(3) 0.43184(14) 0.4088(3) 0.0386(14) Uani 1 1 d . . .
N4 N 0.0288(3) 0.44820(14) 0.3262(3) 0.0426(15) Uani 1 1 d . . .
N5 N 0.1844(3) 0.42047(15) 0.4827(3) 0.0426(15) Uani 1 1 d . . .
N6 N 0.1360(2) 0.37208(13) 0.4309(2) 0.0347(13) Uani 1 1 d . . .
N7 N 0.1699(3) 0.33546(14) 0.3742(3) 0.0389(14) Uani 1 1 d . . .
N8 N 0.1106(3) 0.36601(15) 0.5614(3) 0.0462(16) Uani 1 1 d . . .
N9 N 0.0327(3) 0.35932(13) 0.4803(2) 0.0370(14) Uani 1 1 d . . .
N10 N -0.0216(3) 0.31831(14) 0.4629(3) 0.0436(15) Uani 1 1 d . . .
N11 N -0.3401(3) 0.15767(16) 0.3607(3) 0.0462(16) Uani 1 1 d . . .
N12 N -0.2458(3) 0.12402(15) 0.3347(3) 0.0495(17) Uani 1 1 d . . .
N13 N -0.1598(3) 0.15969(14) 0.3010(3) 0.0407(15) Uani 1 1 d . . .
N14 N -0.0768(3) 0.14503(14) 0.2731(3) 0.0384(14) Uani 1 1 d . . .
N15 N -0.3068(3) 0.22135(15) 0.3751(3) 0.0424(15) Uani 1 1 d . . .
N16 N -0.1957(3) 0.22878(14) 0.3755(3) 0.0378(14) Uani 1 1 d . . .
N17 N -0.1468(2) 0.26987(13) 0.4052(3) 0.0380(14) Uani 1 1 d . . .
N18 N -0.3021(3) 0.17294(17) 0.2569(3) 0.0507(18) Uani 1 1 d . . .
N19 N -0.2286(2) 0.21980(14) 0.2627(3) 0.0381(14) Uani 1 1 d . . .
N20 N -0.2054(3) 0.25618(14) 0.1992(3) 0.0419(15) Uani 1 1 d . . .
N21 N 0.1137(3) 0.15688(17) 0.5926(3) 0.0490(17) Uani 1 1 d . . .
N22 N 0.0101(3) 0.17156(17) 0.5531(3) 0.0517(18) Uani 1 1 d . . .
N23 N 0.0144(2) 0.21930(14) 0.4791(3) 0.0384(14) Uani 1 1 d . . .
N24 N -0.0488(3) 0.25425(14) 0.4556(3) 0.0397(14) Uani 1 1 d . . .
N25 N 0.0887(3) 0.12343(16) 0.4972(3) 0.0515(18) Uani 1 1 d . . .
N26 N 0.0537(3) 0.15954(14) 0.4115(3) 0.0400(14) Uani 1 1 d . . .
N27 N 0.0231(3) 0.14482(14) 0.3276(3) 0.0383(14) Uani 1 1 d . . .
N28 N 0.1242(3) 0.22095(16) 0.5606(3) 0.0444(15) Uani 1 1 d . . .
N29 N 0.1257(2) 0.22943(13) 0.4477(2) 0.0363(13) Uani 1 1 d . . .
N30 N 0.1542(3) 0.27133(13) 0.3986(3) 0.0400(14) Uani 1 1 d . . .
N31 N 0.3293(3) 0.43239(18) 0.1100(3) 0.0552(18) Uani 1 1 d . . .
N32 N 0.2320(3) 0.41784(16) 0.0597(3) 0.0499(17) Uani 1 1 d . . .
N33 N 0.1814(3) 0.37011(14) 0.1120(3) 0.0415(15) Uani 1 1 d . . .
N34 N 0.1227(3) 0.33405(14) 0.0802(3) 0.0398(14) Uani 1 1 d . . .
N35 N 0.2429(3) 0.46664(16) 0.1546(3) 0.0525(18) Uani 1 1 d . . .
N36 N 0.1550(3) 0.43124(14) 0.1854(3) 0.0444(15) Uani 1 1 d . . .
N37 N 0.0745(3) 0.44678(14) 0.2194(3) 0.0407(14) Uani 1 1 d . . .
N38 N 0.3117(3) 0.36909(17) 0.1407(3) 0.0528(18) Uani 1 1 d . . .
N39 N 0.2296(3) 0.36120(14) 0.2176(3) 0.0396(14) Uani 1 1 d . . .
N40 N 0.2119(3) 0.31984(14) 0.2720(3) 0.0435(15) Uani 1 1 d . . .
C1 C 0.1009(4) 0.45726(19) 0.6005(4) 0.055(2) Uani 1 1 d . . .
H1A H 0.1162 0.4672 0.6328 0.066 Uiso 1 1 calc R . .
H1B H 0.0648 0.4499 0.6098 0.066 Uiso 1 1 calc R . .
C2 C 0.0970(4) 0.48135(19) 0.5533(3) 0.053(2) Uani 1 1 d . . .
H2A H 0.0690 0.4966 0.5616 0.063 Uiso 1 1 calc R . .
H2B H 0.1312 0.4923 0.5496 0.063 Uiso 1 1 calc R . .
C3 C 0.0622(3) 0.48024(18) 0.4620(3) 0.0453(19) Uani 1 1 d . . .
H3 H 0.0538 0.5014 0.4654 0.054 Uiso 1 1 calc R . .
C4 C 0.0511(3) 0.46345(17) 0.4116(3) 0.0408(17) Uani 1 1 d . . .
C5 C 0.0324(3) 0.47337(18) 0.3599(3) 0.0453(19) Uani 1 1 d . . .
H5 H 0.0239 0.4939 0.3503 0.054 Uiso 1 1 calc R . .
C6 C 0.0469(3) 0.42398(18) 0.3574(3) 0.0423(18) Uani 1 1 d . . .
H6 H 0.0490 0.4036 0.3443 0.051 Uiso 1 1 calc R . .
C7 C 0.1929(4) 0.4395(2) 0.5757(4) 0.054(2) Uani 1 1 d . . .
H7A H 0.2163 0.4231 0.5897 0.065 Uiso 1 1 calc R . .
H7B H 0.1998 0.4583 0.5971 0.065 Uiso 1 1 calc R . .
C8 C 0.2080(4) 0.4460(2) 0.5160(4) 0.054(2) Uani 1 1 d . . .
H8A H 0.1936 0.4660 0.5044 0.065 Uiso 1 1 calc R . .
H8B H 0.2471 0.4463 0.5118 0.065 Uiso 1 1 calc R . .
C9 C 0.2137(3) 0.40452(17) 0.4502(4) 0.0443(19) Uani 1 1 d . . .
H9 H 0.2502 0.4095 0.4457 0.053 Uiso 1 1 calc R . .
C10 C 0.1905(3) 0.37893(16) 0.4204(3) 0.0367(16) Uani 1 1 d . . .
C11 C 0.2110(3) 0.35711(17) 0.3862(3) 0.0423(18) Uani 1 1 d . . .
H11 H 0.2463 0.3565 0.3729 0.051 Uiso 1 1 calc R . .
C12 C 0.1265(3) 0.34627(17) 0.4021(3) 0.0375(16) Uani 1 1 d . . .
H12 H 0.0928 0.3365 0.4012 0.045 Uiso 1 1 calc R . .
C13 C 0.1308(4) 0.40606(19) 0.6278(3) 0.054(2) Uani 1 1 d . . .
H13A H 0.0936 0.4052 0.6408 0.065 Uiso 1 1 calc R . .
H13B H 0.1537 0.4117 0.6587 0.065 Uiso 1 1 calc R . .
C14 C 0.1479(4) 0.3735(2) 0.6055(4) 0.055(2) Uani 1 1 d . . .
H14A H 0.1848 0.3742 0.5919 0.066 Uiso 1 1 calc R . .
H14B H 0.1458 0.3579 0.6344 0.066 Uiso 1 1 calc R . .
C15 C 0.0843(4) 0.34048(19) 0.5603(4) 0.051(2) Uani 1 1 d . . .
H15 H 0.0907 0.3251 0.5867 0.061 Uiso 1 1 calc R . .
C16 C 0.0443(3) 0.33558(17) 0.5177(3) 0.0399(17) Uani 1 1 d . . .
C17 C 0.0108(3) 0.31075(19) 0.5065(3) 0.0455(19) Uani 1 1 d . . .
H17 H 0.0102 0.2919 0.5255 0.055 Uiso 1 1 calc R . .
C18 C -0.0065(3) 0.34781(18) 0.4493(3) 0.0420(18) Uani 1 1 d . . .
H18 H -0.0224 0.3590 0.4207 0.050 Uiso 1 1 calc R . .
C19 C -0.0202(4) 0.3974(3) 0.5783(4) 0.069(3) Uani 1 1 d . . .
H19A H -0.0386 0.3822 0.5560 0.103 Uiso 1 1 calc GR . .
H19B H -0.0463 0.4105 0.5963 0.103 Uiso 1 1 calc GR . .
H19C H 0.0015 0.3869 0.6054 0.103 Uiso 1 1 calc GR . .
C20 C -0.3278(4) 0.1276(2) 0.3899(4) 0.053(2) Uani 1 1 d . . .
H20A H -0.3615 0.1170 0.3985 0.064 Uiso 1 1 calc R . .
H20B H -0.3096 0.1323 0.4243 0.064 Uiso 1 1 calc R . .
C21 C -0.2925(4) 0.1061(2) 0.3559(4) 0.060(2) Uani 1 1 d . . .
H21A H -0.2799 0.0888 0.3784 0.072 Uiso 1 1 calc R . .
H21B H -0.3133 0.0976 0.3255 0.072 Uiso 1 1 calc R . .
C22 C -0.2023(4) 0.10928(19) 0.3204(4) 0.052(2) Uani 1 1 d . . .
H22 H -0.2006 0.0875 0.3220 0.062 Uiso 1 1 calc R . .
C23 C -0.1567(3) 0.12716(17) 0.3022(3) 0.0413(17) Uani 1 1 d . . .
C24 C -0.1058(3) 0.11834(19) 0.2848(4) 0.0479(19) Uani 1 1 d . . .
H24 H -0.0933 0.0979 0.2815 0.058 Uiso 1 1 calc R . .
C25 C -0.1109(3) 0.16896(17) 0.2838(3) 0.0382(16) Uani 1 1 d . . .
H25 H -0.1013 0.1899 0.2796 0.046 Uiso 1 1 calc R . .
C26 C -0.3751(4) 0.1524(2) 0.3128(4) 0.056(2) Uani 1 1 d . . .
H26A H -0.3998 0.1699 0.3090 0.068 Uiso 1 1 calc R . .
H26B H -0.3967 0.1337 0.3190 0.068 Uiso 1 1 calc R . .
C27 C -0.3433(4) 0.1485(2) 0.2591(4) 0.062(3) Uani 1 1 d . . .
H27A H -0.3263 0.1281 0.2579 0.074 Uiso 1 1 calc R . .
H27B H -0.3675 0.1504 0.2278 0.074 Uiso 1 1 calc R . .
C28 C -0.2984(4) 0.1911(2) 0.2153(3) 0.051(2) Uani 1 1 d . . .
H28 H -0.3210 0.1883 0.1851 0.061 Uiso 1 1 calc R . .
C29 C -0.2590(3) 0.21576(18) 0.2157(3) 0.0418(18) Uani 1 1 d . . .
C30 C -0.2444(3) 0.23783(19) 0.1766(3) 0.0454(19) Uani 1 1 d . . .
H30 H -0.2588 0.2397 0.1414 0.054 Uiso 1 1 calc R . .
C31 C -0.1981(3) 0.24484(16) 0.2503(3) 0.0388(17) Uani 1 1 d . . .
H31 H -0.1739 0.2537 0.2751 0.047 Uiso 1 1 calc R . .
C32 C -0.3675(3) 0.1794(2) 0.3993(4) 0.051(2) Uani 1 1 d . . .
H32A H -0.3508 0.1777 0.4353 0.061 Uiso 1 1 calc R . .
H32B H -0.4053 0.1735 0.4028 0.061 Uiso 1 1 calc R . .
C33 C -0.3638(3) 0.2133(2) 0.3794(4) 0.052(2) Uani 1 1 d . . .
H33A H -0.3812 0.2155 0.3438 0.063 Uiso 1 1 calc R . .
H33B H -0.3817 0.2271 0.4053 0.063 Uiso 1 1 calc R . .
C34 C -0.2877(3) 0.24624(19) 0.3943(3) 0.0460(19) Uani 1 1 d . . .
H34 H -0.3110 0.2610 0.4095 0.055 Uiso 1 1 calc R . .
C35 C -0.2310(3) 0.25239(18) 0.3933(3) 0.0418(17) Uani 1 1 d . . .
C36 C -0.2005(3) 0.27708(17) 0.4115(3) 0.0406(17) Uani 1 1 d . . .
H36 H -0.2140 0.2957 0.4259 0.049 Uiso 1 1 calc R . .
C37 C -0.1462(3) 0.24099(17) 0.3838(3) 0.0391(17) Uani 1 1 d . . .
H37 H -0.1144 0.2303 0.3755 0.047 Uiso 1 1 calc R . .
C38 C -0.2260(4) 0.1832(2) 0.4750(4) 0.057(2) Uani 1 1 d . . .
H38A H -0.1982 0.1989 0.4746 0.085 Uiso 1 1 calc GR . .
H38B H -0.2185 0.1683 0.5037 0.085 Uiso 1 1 calc GR . .
H38C H -0.2605 0.1929 0.4817 0.085 Uiso 1 1 calc GR . .
C39 C 0.0648(4) 0.1507(2) 0.6270(4) 0.059(2) Uani 1 1 d . . .
H39A H 0.0599 0.1680 0.6524 0.071 Uiso 1 1 calc R . .
H39B H 0.0710 0.1320 0.6487 0.071 Uiso 1 1 calc R . .
C40 C 0.0133(4) 0.1465(2) 0.5938(4) 0.061(3) Uani 1 1 d . . .
H40A H 0.0136 0.1263 0.5755 0.073 Uiso 1 1 calc R . .
H40B H -0.0180 0.1472 0.6180 0.073 Uiso 1 1 calc R . .
C41 C -0.0322(3) 0.1889(2) 0.5490(4) 0.054(2) Uani 1 1 d . . .
H41 H -0.0624 0.1851 0.5709 0.065 Uiso 1 1 calc R . .
C42 C -0.0321(3) 0.2142(2) 0.5104(3) 0.0465(19) Uani 1 1 d . . .
C43 C -0.0707(3) 0.23530(18) 0.4945(3) 0.0457(19) Uani 1 1 d . . .
H43 H -0.1059 0.2365 0.5081 0.055 Uiso 1 1 calc R . .
C44 C 0.0021(3) 0.24334(16) 0.4486(3) 0.0386(17) Uani 1 1 d . . .
H44 H 0.0265 0.2523 0.4239 0.046 Uiso 1 1 calc R . .
C45 C 0.1428(4) 0.1277(2) 0.5796(4) 0.057(2) Uani 1 1 d . . .
H45A H 0.1521 0.1172 0.6138 0.069 Uiso 1 1 calc R . .
H45B H 0.1763 0.1328 0.5609 0.069 Uiso 1 1 calc R . .
C46 C 0.1109(4) 0.1057(2) 0.5445(4) 0.059(2) Uani 1 1 d . . .
H46A H 0.1341 0.0889 0.5314 0.071 Uiso 1 1 calc R . .
H46B H 0.0816 0.0965 0.5657 0.071 Uiso 1 1 calc R . .
C47 C 0.0739(4) 0.10900(19) 0.4539(4) 0.048(2) Uani 1 1 d . . .
H47 H 0.0755 0.0873 0.4522 0.058 Uiso 1 1 calc R . .
C48 C 0.0544(3) 0.12690(17) 0.4071(3) 0.0430(18) Uani 1 1 d . . .
C49 C 0.0353(4) 0.11793(19) 0.3562(3) 0.0478(19) Uani 1 1 d . . .
H49 H 0.0314 0.0975 0.3435 0.057 Uiso 1 1 calc R . .
C50 C 0.0340(3) 0.16863(17) 0.3623(3) 0.0378(16) Uani 1 1 d . . .
H50 H 0.0284 0.1895 0.3531 0.045 Uiso 1 1 calc R . .
C51 C 0.1503(4) 0.1797(2) 0.6214(4) 0.053(2) Uani 1 1 d . . .
H51A H 0.1860 0.1789 0.6047 0.063 Uiso 1 1 calc R . .
H51B H 0.1539 0.1736 0.6597 0.063 Uiso 1 1 calc R . .
C52 C 0.1286(4) 0.2127(2) 0.6182(3) 0.051(2) Uani 1 1 d . . .
H52A H 0.0934 0.2139 0.6358 0.062 Uiso 1 1 calc R . .
H52B H 0.1530 0.2270 0.6369 0.062 Uiso 1 1 calc R . .
C53 C 0.1419(3) 0.24687(19) 0.5419(4) 0.0466(19) Uani 1 1 d . . .
H53 H 0.1547 0.2619 0.5663 0.056 Uiso 1 1 calc R . .
C54 C 0.1425(3) 0.25320(17) 0.4839(3) 0.0383(16) Uani 1 1 d . . .
C55 C 0.1590(3) 0.27844(18) 0.4535(3) 0.0410(17) Uani 1 1 d . . .
H55 H 0.1714 0.2973 0.4677 0.049 Uiso 1 1 calc R . .
C56 C 0.1341(3) 0.24179(18) 0.3980(3) 0.0409(17) Uani 1 1 d . . .
H56 H 0.1269 0.2310 0.3656 0.049 Uiso 1 1 calc R . .
C57 C 0.2256(3) 0.1849(2) 0.4813(4) 0.058(2) Uani 1 1 d . . .
H57A H 0.2282 0.1986 0.4501 0.087 Uiso 1 1 calc GR . .
H57B H 0.2550 0.1701 0.4804 0.087 Uiso 1 1 calc GR . .
H57C H 0.2276 0.1970 0.5145 0.087 Uiso 1 1 calc GR . .
C58 C 0.3227(4) 0.4383(2) 0.0494(4) 0.062(3) Uani 1 1 d . . .
H58A H 0.3377 0.4208 0.0291 0.075 Uiso 1 1 calc R . .
H58B H 0.3430 0.4569 0.0393 0.075 Uiso 1 1 calc R . .
C59 C 0.2630(4) 0.4427(2) 0.0326(4) 0.059(2) Uani 1 1 d . . .
H59A H 0.2501 0.4631 0.0443 0.070 Uiso 1 1 calc R . .
H59B H 0.2592 0.4412 -0.0070 0.070 Uiso 1 1 calc R . .
C60 C 0.2003(4) 0.40065(19) 0.0304(4) 0.049(2) Uani 1 1 d . . .
H60 H 0.1962 0.4045 -0.0070 0.058 Uiso 1 1 calc R . .
C61 C 0.1715(3) 0.37563(17) 0.0563(3) 0.0390(17) Uani 1 1 d . . .
C62 C 0.1360(3) 0.35396(17) 0.0371(3) 0.0411(17) Uani 1 1 d . . .
H62 H 0.1229 0.3527 0.0013 0.049 Uiso 1 1 calc R . .
C63 C 0.1515(3) 0.34512(17) 0.1230(3) 0.0385(17) Uani 1 1 d . . .
H63 H 0.1505 0.3359 0.1577 0.046 Uiso 1 1 calc R . .
C64 C 0.3404(4) 0.4615(2) 0.1406(4) 0.061(2) Uani 1 1 d . . .
H64A H 0.3714 0.4720 0.1243 0.073 Uiso 1 1 calc R . .
H64B H 0.3496 0.4563 0.1783 0.073 Uiso 1 1 calc R . .
C65 C 0.2926(4) 0.4835(2) 0.1403(4) 0.064(3) Uani 1 1 d . . .
H65A H 0.2987 0.5002 0.1666 0.076 Uiso 1 1 calc R . .
H65B H 0.2888 0.4928 0.1041 0.076 Uiso 1 1 calc R . .
C66 C 0.2024(4) 0.48098(19) 0.1744(3) 0.049(2) Uani 1 1 d . . .
H66 H 0.2037 0.5026 0.1794 0.059 Uiso 1 1 calc R . .
C67 C 0.1546(4) 0.46374(17) 0.1890(3) 0.0442(19) Uani 1 1 d . . .
C68 C 0.1054(4) 0.47296(19) 0.2098(3) 0.0473(19) Uani 1 1 d . . .
H68 H 0.0947 0.4935 0.2164 0.057 Uiso 1 1 calc R . .
C69 C 0.1063(3) 0.42286(18) 0.2038(3) 0.0439(18) Uani 1 1 d . . .
H69 H 0.0952 0.4021 0.2056 0.053 Uiso 1 1 calc R . .
C70 C 0.3738(4) 0.4099(2) 0.1183(5) 0.066(3) Uani 1 1 d . . .
H70A H 0.3860 0.4110 0.1562 0.080 Uiso 1 1 calc R . .
H70B H 0.4040 0.4155 0.0948 0.080 Uiso 1 1 calc R . .
C71 C 0.3566(4) 0.3768(2) 0.1056(4) 0.063(3) Uani 1 1 d . . .
H71A H 0.3459 0.3751 0.0673 0.076 Uiso 1 1 calc R . .
H71B H 0.3865 0.3625 0.1121 0.076 Uiso 1 1 calc R . .
C72 C 0.3095(4) 0.3429(2) 0.1676(4) 0.054(2) Uani 1 1 d . . .
H72 H 0.3353 0.3275 0.1612 0.065 Uiso 1 1 calc R . .
C73 C 0.2679(3) 0.33770(18) 0.2069(3) 0.0426(18) Uani 1 1 d . . .
C74 C 0.2563(4) 0.31268(18) 0.2407(3) 0.0474(19) Uani 1 1 d . . .
H74 H 0.2756 0.2940 0.2420 0.057 Uiso 1 1 calc R . .
C75 C 0.1980(3) 0.34966(17) 0.2558(3) 0.0420(18) Uani 1 1 d . . .
H75 H 0.1689 0.3606 0.2707 0.050 Uiso 1 1 calc R . .
C76 C 0.3170(6) 0.4048(3) 0.2729(5) 0.089(4) Uani 1 1 d . . .
H76A H 0.3447 0.3935 0.2536 0.133 Uiso 1 1 calc GR . .
H76B H 0.2941 0.3904 0.2922 0.133 Uiso 1 1 calc GR . .
H76C H 0.3336 0.4189 0.2988 0.133 Uiso 1 1 calc GR . .
O16 O 0.0000 0.38788(18) 0.2500 0.061(2) Uani 1 2 d S T P
O14 O 0.3135(7) 0.4555(4) 0.3925(8) 0.100(5) Uiso 0.5 1 d . . .
O9 O 0.1989(3) 0.12755(18) 0.4026(3) 0.077(2) Uani 1 1 d . . .
H9A H 0.1954 0.1391 0.4293 0.115 Uiso 1 1 calc GR . .
C77 C 0.1894(6) 0.1451(3) 0.3525(5) 0.095(4) Uani 1 1 d . . .
H77A H 0.2169 0.1401 0.3260 0.142 Uiso 1 1 calc GR . .
H77B H 0.1905 0.1671 0.3605 0.142 Uiso 1 1 calc GR . .
H77C H 0.1545 0.1398 0.3378 0.142 Uiso 1 1 calc GR . .
O18 O -0.1413(6) 0.0645(4) 0.4154(7) 0.080(4) Uiso 0.5 1 d . . .
O10 O 0.2400(4) 0.4604(2) 0.3028(4) 0.106(3) Uani 1 1 d . . .
H10 H 0.2538 0.4476 0.2819 0.159 Uiso 1 1 calc GR . .
C78 C 0.1924(6) 0.4476(3) 0.3256(5) 0.088(4) Uani 1 1 d . . .
H78A H 0.1623 0.4520 0.3019 0.132 Uiso 1 1 calc GR . .
H78B H 0.1860 0.4566 0.3611 0.132 Uiso 1 1 calc GR . .
H78C H 0.1965 0.4253 0.3293 0.132 Uiso 1 1 calc GR . .
O15 O 0.2643(8) 0.5219(5) 0.2856(8) 0.105(6) Uiso 0.5 1 d . . .
O11 O -0.0636(3) 0.44825(16) 0.4963(3) 0.0711(19) Uani 1 1 d . . .
H11A H -0.0540 0.4339 0.5165 0.107 Uiso 1 1 calc GR . .
C79 C -0.0764(5) 0.4359(2) 0.4427(5) 0.071(3) Uani 1 1 d . . .
H79A H -0.0577 0.4478 0.4151 0.106 Uiso 1 1 calc GR . .
H79B H -0.1148 0.4373 0.4366 0.106 Uiso 1 1 calc GR . .
H79C H -0.0653 0.4144 0.4407 0.106 Uiso 1 1 calc GR . .
O17 O 0.0000 0.20453(19) 0.2500 0.070(3) Uani 1 2 d S T P
O12 O -0.1529(4) 0.12499(19) 0.4478(3) 0.084(2) Uani 1 1 d . . .
H12A H -0.1765 0.1378 0.4554 0.127 Uiso 1 1 calc GR . .
C80 C -0.1004(6) 0.1416(3) 0.4389(6) 0.098(4) Uani 1 1 d . . .
H80A H -0.0904 0.1401 0.4008 0.147 Uiso 1 1 calc GR . .
H80B H -0.0728 0.1321 0.4612 0.147 Uiso 1 1 calc GR . .
H80C H -0.1043 0.1632 0.4488 0.147 Uiso 1 1 calc GR . .
O19 O 0.1712(5) 0.0683(3) 0.3905(6) 0.065(3) Uiso 0.5 1 d . . .
O13 O -0.1435(5) 0.4465(3) 0.5709(5) 0.052(3) Uiso 0.5 1 d . . .
H13 H -0.1272 0.4476 0.5416 0.079 Uiso 0.5 1 calc GR . .
C81 C -0.1712(7) 0.4736(4) 0.5797(7) 0.048(4) Uiso 0.5 1 d . . .
H81A H -0.1729 0.4854 0.5461 0.073 Uiso 0.5 1 calc GR . .
H81B H -0.1529 0.4857 0.6073 0.073 Uiso 0.5 1 calc GR . .
H81C H -0.2072 0.4688 0.5919 0.073 Uiso 0.5 1 calc GR . .

loop_
_atom_site_aniso_label
_atom_site_aniso_U_11
_atom_site_aniso_U_22
_atom_site_aniso_U_33
_atom_site_aniso_U_23
_atom_site_aniso_U_13
_atom_site_aniso_U_12
Dy1 0.0484(2) 0.0305(2) 0.0328(2) -0.00404(13) 0.00117(15) -0.00153(14)
Dy2 0.0426(2) 0.0335(2) 0.0407(2) -0.00255(14) 0.01157(16) -0.00624(14)
Dy3 0.0428(2) 0.0357(2) 0.0384(2) 0.00634(14) -0.00573(15) -0.00167(15)
Dy4 0.0480(2) 0.0343(2) 0.0451(2) 0.00442(15) 0.00119(17) -0.00740(15)
Cu1 0.0388(7) 0.0323(6) 0.0338(7) 0.000 0.0040(5) 0.000
Cu2 0.0531(8) 0.0340(7) 0.0324(7) 0.000 -0.0001(6) 0.000
Cu3 0.0440(5) 0.0284(5) 0.0475(5) 0.0002(4) -0.0011(4) 0.0010(4)
Cu4 0.0528(6) 0.0272(5) 0.0391(5) -0.0011(4) 0.0057(4) 0.0020(4)
O1 0.061(4) 0.040(3) 0.048(3) -0.003(3) 0.015(3) -0.001(3)
O2 0.059(4) 0.048(3) 0.044(3) -0.001(3) 0.011(3) -0.004(3)
O3 0.045(3) 0.049(3) 0.052(3) 0.009(3) -0.006(3) -0.001(3)
O4 0.067(4) 0.050(4) 0.057(4) 0.002(3) -0.013(3) -0.012(3)
O5 0.136(8) 0.052(4) 0.092(6) -0.001(4) 0.038(6) -0.011(5)
O6 0.096(6) 0.054(4) 0.135(8) 0.009(5) -0.039(6) -0.002(4)
N1 0.061(4) 0.044(4) 0.042(4) -0.006(3) -0.011(3) -0.001(3)
N2 0.061(4) 0.041(4) 0.032(3) -0.007(3) 0.000(3) -0.003(3)
N3 0.051(4) 0.028(3) 0.037(3) -0.002(3) -0.003(3) -0.002(3)
N4 0.060(4) 0.034(3) 0.034(3) 0.001(3) -0.003(3) 0.001(3)
N5 0.049(4) 0.037(3) 0.042(4) -0.008(3) -0.001(3) -0.004(3)
N6 0.046(4) 0.022(3) 0.036(3) -0.005(2) 0.004(3) 0.000(2)
N7 0.048(4) 0.032(3) 0.036(3) 0.001(3) 0.003(3) -0.001(3)
N8 0.055(4) 0.041(4) 0.043(4) -0.001(3) -0.007(3) 0.002(3)
N9 0.045(4) 0.029(3) 0.036(3) -0.004(3) -0.001(3) 0.000(3)
N10 0.044(4) 0.033(3) 0.054(4) 0.007(3) -0.003(3) 0.001(3)
N11 0.048(4) 0.043(4) 0.047(4) 0.002(3) 0.010(3) -0.011(3)
N12 0.057(4) 0.034(3) 0.058(4) -0.002(3) 0.019(3) -0.015(3)
N13 0.044(4) 0.035(3) 0.043(4) -0.005(3) 0.010(3) -0.004(3)
N14 0.045(4) 0.031(3) 0.039(3) 0.001(3) 0.004(3) -0.003(3)
N15 0.041(4) 0.037(4) 0.050(4) -0.001(3) 0.011(3) 0.000(3)
N16 0.043(4) 0.031(3) 0.039(3) -0.003(3) 0.003(3) 0.005(3)
N17 0.040(3) 0.026(3) 0.048(4) -0.003(3) 0.000(3) 0.003(3)
N18 0.057(4) 0.049(4) 0.046(4) -0.008(3) 0.010(3) -0.023(3)
N19 0.042(3) 0.033(3) 0.039(3) -0.003(3) 0.007(3) -0.003(3)
N20 0.057(4) 0.027(3) 0.042(4) -0.003(3) 0.004(3) -0.005(3)
N21 0.050(4) 0.052(4) 0.045(4) 0.012(3) -0.008(3) 0.003(3)
N22 0.053(4) 0.048(4) 0.054(4) 0.022(3) -0.004(3) -0.008(3)
N23 0.039(3) 0.036(3) 0.041(4) 0.004(3) -0.001(3) -0.003(3)
N24 0.042(4) 0.027(3) 0.049(4) 0.002(3) 0.000(3) -0.002(3)
N25 0.065(5) 0.036(4) 0.053(4) 0.014(3) -0.015(4) -0.001(3)
N26 0.044(4) 0.034(3) 0.041(4) 0.002(3) -0.008(3) -0.001(3)
N27 0.047(4) 0.031(3) 0.037(3) 0.000(3) 0.003(3) 0.002(3)
N28 0.048(4) 0.049(4) 0.036(4) 0.003(3) -0.006(3) -0.002(3)
N29 0.041(3) 0.031(3) 0.037(3) -0.002(3) 0.000(3) 0.001(3)
N30 0.054(4) 0.026(3) 0.040(4) -0.001(3) 0.004(3) -0.001(3)
N31 0.056(4) 0.055(4) 0.055(4) 0.011(4) 0.007(3) -0.015(4)
N32 0.055(4) 0.046(4) 0.049(4) 0.008(3) 0.008(3) -0.015(3)
N33 0.047(4) 0.032(3) 0.046(4) 0.005(3) 0.004(3) -0.005(3)
N34 0.045(4) 0.027(3) 0.047(4) 0.006(3) 0.002(3) 0.001(3)
N35 0.061(5) 0.038(4) 0.058(5) 0.005(3) -0.001(4) -0.016(3)
N36 0.056(4) 0.031(3) 0.047(4) 0.003(3) 0.002(3) -0.005(3)
N37 0.055(4) 0.031(3) 0.036(3) 0.002(3) 0.001(3) -0.001(3)
N38 0.052(4) 0.051(4) 0.055(4) 0.008(3) 0.008(3) 0.001(3)
N39 0.049(4) 0.030(3) 0.040(3) 0.000(3) 0.000(3) -0.002(3)
N40 0.060(4) 0.028(3) 0.042(4) -0.001(3) 0.008(3) 0.004(3)
C1 0.083(6) 0.040(5) 0.043(5) -0.022(4) -0.007(4) -0.001(4)
C2 0.081(6) 0.039(4) 0.039(4) -0.016(4) 0.001(4) -0.001(4)
C3 0.058(5) 0.033(4) 0.044(5) -0.006(3) 0.003(4) 0.004(4)
C4 0.057(5) 0.030(4) 0.035(4) -0.001(3) -0.004(3) -0.001(3)
C5 0.063(5) 0.032(4) 0.042(4) 0.000(3) -0.002(4) 0.000(4)
C6 0.059(5) 0.032(4) 0.036(4) -0.005(3) 0.006(3) -0.002(3)
C7 0.068(6) 0.044(5) 0.050(5) -0.012(4) -0.012(4) -0.005(4)
C8 0.060(5) 0.041(5) 0.060(6) -0.015(4) -0.009(4) -0.005(4)
C9 0.038(4) 0.035(4) 0.060(5) 0.000(4) -0.003(4) -0.005(3)
C10 0.044(4) 0.024(3) 0.042(4) 0.000(3) 0.002(3) -0.003(3)
C11 0.042(4) 0.035(4) 0.050(5) 0.002(3) 0.003(3) -0.002(3)
C12 0.044(4) 0.037(4) 0.031(4) -0.005(3) 0.006(3) -0.004(3)
C13 0.085(7) 0.048(5) 0.030(4) -0.003(3) -0.016(4) -0.004(4)
C14 0.077(6) 0.043(5) 0.045(5) 0.004(4) -0.017(4) 0.000(4)
C15 0.062(5) 0.035(4) 0.055(5) 0.005(4) -0.005(4) 0.001(4)
C16 0.047(4) 0.034(4) 0.039(4) 0.002(3) 0.002(3) 0.003(3)
C17 0.049(5) 0.039(4) 0.049(5) 0.005(4) 0.001(4) -0.002(4)
C18 0.044(4) 0.034(4) 0.048(5) -0.002(3) 0.003(4) 0.007(3)
C19 0.074(7) 0.071(7) 0.061(6) -0.002(5) 0.018(5) -0.004(5)
C20 0.051(5) 0.050(5) 0.059(5) 0.005(4) 0.021(4) -0.015(4)
C21 0.062(6) 0.049(5) 0.069(6) -0.001(4) 0.025(5) -0.015(4)
C22 0.058(5) 0.033(4) 0.064(6) -0.005(4) 0.013(4) -0.011(4)
C23 0.047(4) 0.033(4) 0.044(4) -0.002(3) 0.011(3) -0.005(3)
C24 0.052(5) 0.036(4) 0.055(5) -0.003(4) 0.003(4) -0.007(4)
C25 0.039(4) 0.034(4) 0.041(4) 0.001(3) 0.008(3) -0.004(3)
C26 0.056(5) 0.062(6) 0.051(5) -0.007(4) 0.009(4) -0.029(4)
C27 0.069(6) 0.066(6) 0.050(5) -0.008(4) 0.018(4) -0.038(5)
C28 0.065(6) 0.051(5) 0.038(4) -0.007(4) 0.006(4) -0.019(4)
C29 0.050(5) 0.033(4) 0.042(4) -0.003(3) 0.013(4) -0.008(3)
C30 0.054(5) 0.044(4) 0.038(4) -0.002(3) 0.003(4) 0.000(4)
C31 0.047(4) 0.028(4) 0.041(4) -0.001(3) 0.004(3) -0.008(3)
C32 0.043(5) 0.063(6) 0.047(5) -0.003(4) 0.014(4) -0.009(4)
C33 0.042(5) 0.056(5) 0.060(5) -0.004(4) 0.012(4) 0.004(4)
C34 0.048(5) 0.038(4) 0.053(5) -0.005(4) 0.010(4) 0.008(4)
C35 0.045(4) 0.037(4) 0.043(4) -0.003(3) 0.004(3) -0.001(3)
C36 0.049(5) 0.027(4) 0.045(4) -0.003(3) 0.007(3) -0.001(3)
C37 0.046(4) 0.031(4) 0.041(4) 0.002(3) 0.007(3) -0.001(3)
C38 0.069(6) 0.061(6) 0.041(5) -0.006(4) 0.006(4) -0.002(5)
C39 0.063(6) 0.062(6) 0.052(5) 0.028(4) -0.004(4) -0.007(4)
C40 0.053(5) 0.065(6) 0.065(6) 0.035(5) -0.009(4) -0.013(4)
C41 0.040(5) 0.055(5) 0.066(6) 0.023(4) 0.003(4) -0.002(4)
C42 0.044(5) 0.049(5) 0.046(5) 0.009(4) -0.005(4) 0.000(4)
C43 0.042(4) 0.041(4) 0.054(5) 0.003(4) 0.001(4) 0.002(3)
C44 0.044(4) 0.027(4) 0.044(4) 0.004(3) -0.001(3) -0.001(3)
C45 0.055(5) 0.056(5) 0.060(6) 0.021(4) -0.018(4) -0.001(4)
C46 0.072(6) 0.051(5) 0.056(5) 0.018(4) -0.014(5) 0.007(4)
C47 0.060(5) 0.032(4) 0.052(5) 0.008(4) -0.008(4) 0.003(4)
C48 0.053(5) 0.032(4) 0.045(4) 0.004(3) -0.008(4) 0.003(3)
C49 0.067(5) 0.033(4) 0.043(5) 0.002(3) 0.003(4) -0.001(4)
C50 0.041(4) 0.033(4) 0.039(4) 0.005(3) -0.005(3) 0.002(3)
C51 0.052(5) 0.068(6) 0.039(5) 0.012(4) -0.011(4) 0.001(4)
C52 0.062(5) 0.060(5) 0.033(4) 0.002(4) -0.004(4) -0.004(4)
C53 0.048(5) 0.039(4) 0.053(5) -0.008(4) -0.011(4) -0.001(4)
C54 0.046(4) 0.034(4) 0.036(4) 0.001(3) -0.002(3) 0.004(3)
C55 0.046(4) 0.035(4) 0.042(4) -0.001(3) -0.001(3) -0.005(3)
C56 0.051(5) 0.037(4) 0.035(4) -0.002(3) 0.003(3) 0.005(3)
C57 0.039(5) 0.063(6) 0.072(6) 0.014(5) -0.005(4) -0.002(4)
C58 0.068(6) 0.058(6) 0.061(6) 0.011(5) 0.016(5) -0.018(5)
C59 0.075(6) 0.048(5) 0.053(5) 0.014(4) 0.003(5) -0.024(4)
C60 0.058(5) 0.043(4) 0.045(5) 0.007(4) 0.004(4) -0.002(4)
C61 0.046(4) 0.034(4) 0.037(4) 0.000(3) 0.004(3) 0.000(3)
C62 0.047(4) 0.039(4) 0.037(4) 0.002(3) 0.001(3) 0.000(3)
C63 0.044(4) 0.034(4) 0.037(4) 0.005(3) 0.003(3) -0.005(3)
C64 0.054(5) 0.056(5) 0.073(7) 0.008(5) 0.003(5) -0.022(4)
C65 0.075(7) 0.042(5) 0.074(7) 0.003(4) 0.007(5) -0.027(5)
C66 0.071(6) 0.031(4) 0.046(5) 0.005(3) -0.003(4) -0.004(4)
C67 0.062(5) 0.029(4) 0.042(4) 0.009(3) -0.001(4) -0.004(3)
C68 0.066(5) 0.034(4) 0.041(4) 0.001(3) -0.002(4) 0.003(4)
C69 0.059(5) 0.035(4) 0.037(4) 0.006(3) 0.006(4) -0.007(4)
C70 0.041(5) 0.072(7) 0.086(7) 0.014(5) 0.012(5) -0.008(4)
C71 0.053(5) 0.063(6) 0.073(7) 0.009(5) 0.019(5) 0.005(4)
C72 0.058(5) 0.043(5) 0.062(6) 0.000(4) 0.011(4) 0.007(4)
C73 0.052(5) 0.036(4) 0.040(4) -0.001(3) 0.003(3) 0.001(3)
C74 0.061(5) 0.033(4) 0.048(5) 0.003(3) 0.007(4) 0.002(4)
C75 0.055(5) 0.030(4) 0.041(4) -0.002(3) -0.001(4) 0.001(3)
C76 0.104(9) 0.091(9) 0.072(8) 0.011(6) -0.029(7) -0.018(7)
O16 0.082(6) 0.027(4) 0.073(6) 0.000 0.006(5) 0.000
O9 0.072(5) 0.082(5) 0.075(5) -0.007(4) 0.007(4) 0.010(4)
C77 0.114(10) 0.104(10) 0.066(7) 0.009(7) 0.022(7) -0.030(8)
O10 0.117(7) 0.112(7) 0.089(7) -0.038(5) -0.002(5) -0.020(6)
C78 0.101(9) 0.090(9) 0.072(8) 0.021(6) -0.007(7) 0.001(7)
O11 0.083(5) 0.058(4) 0.072(5) -0.002(3) 0.008(4) 0.010(4)
C79 0.079(7) 0.056(6) 0.078(7) -0.003(5) 0.007(6) 0.004(5)
O17 0.086(7) 0.033(5) 0.090(7) 0.000 -0.005(6) 0.000
O12 0.107(6) 0.080(5) 0.066(5) 0.005(4) 0.007(4) 0.026(5)
C80 0.094(9) 0.102(10) 0.097(10) -0.025(8) -0.012(8) 0.004(8)

loop_
_atom_type_symbol
_atom_type_description
_atom_type_scat_dispersion_real
_atom_type_scat_dispersion_imag
_atom_type_scat_source
C C 0.0033 0.0016 'International Tables Vol C Tables 4.2.6.8 and 6.1.1.4'
H H 0.0000 0.0000 'International Tables Vol C Tables 4.2.6.8 and 6.1.1.4'
N N 0.0061 0.0033 'International Tables Vol C Tables 4.2.6.8 and 6.1.1.4'
O O 0.0106 0.0060 'International Tables Vol C Tables 4.2.6.8 and 6.1.1.4'
Cu Cu 0.3201 1.2651 'International Tables Vol C Tables 4.2.6.8 and 6.1.1.4'
Dy Dy -0.1892 4.4098 'International Tables Vol C Tables 4.2.6.8 and 6.1.1.4'

loop_
_geom_angle_atom_site_label_1
_geom_angle_atom_site_label_2
_geom_angle_atom_site_label_3
_geom_angle
_geom_angle_site_symmetry_1
_geom_angle_site_symmetry_3
O1 Dy1 N1 82.2(2) . .
O1 Dy1 N2 77.0(2) . .
O1 Dy1 N3 101.0(2) . .
O1 Dy1 N5 145.1(2) . .
O1 Dy1 N6 148.0(2) . .
O1 Dy1 N8 87.8(2) . .
O1 Dy1 N9 77.3(2) . .
N2 Dy1 N1 66.4(2) . .
N2 Dy1 N5 78.9(2) . .
N2 Dy1 N6 130.9(2) . .
N3 Dy1 N1 131.4(2) . .
N3 Dy1 N2 67.3(2) . .
N3 Dy1 N5 92.4(2) . .
N3 Dy1 N6 81.0(2) . .
N3 Dy1 N8 159.6(2) . .
N3 Dy1 N9 95.5(2) . .
N5 Dy1 N1 65.1(2) . .
N6 Dy1 N1 120.6(2) . .
N6 Dy1 N5 65.6(2) . .
N8 Dy1 N1 67.6(2) . .
N8 Dy1 N2 133.0(2) . .
N8 Dy1 N5 90.5(2) . .
N8 Dy1 N6 82.0(2) . .
N8 Dy1 N9 68.4(2) . .
N9 Dy1 N1 131.7(2) . .
N9 Dy1 N2 145.3(2) . .
N9 Dy1 N5 133.7(2) . .
N9 Dy1 N6 70.8(2) . .
O2 Dy2 N11 82.2(2) . .
O2 Dy2 N12 77.1(2) . .
O2 Dy2 N13 96.6(2) . .
O2 Dy2 N15 87.9(2) . .
O2 Dy2 N16 78.9(2) . .
O2 Dy2 N18 144.2(2) . .
O2 Dy2 N19 149.7(2) . .
N12 Dy2 N11 65.8(2) . .
N12 Dy2 N15 132.3(2) . .
N12 Dy2 N18 77.9(2) . .
N12 Dy2 N19 128.2(2) . .
N13 Dy2 N11 132.7(2) . .
N13 Dy2 N12 67.8(2) . .
N13 Dy2 N15 159.8(2) . .
N13 Dy2 N16 93.7(2) . .
N13 Dy2 N18 97.2(2) . .
N13 Dy2 N19 81.6(2) . .
N15 Dy2 N11 67.3(2) . .
N15 Dy2 N18 90.3(2) . .
N15 Dy2 N19 84.6(2) . .
N16 Dy2 N11 131.6(2) . .
N16 Dy2 N12 147.5(2) . .
N16 Dy2 N15 67.8(2) . .
N16 Dy2 N18 132.7(2) . .
N16 Dy2 N19 71.1(2) . .
N18 Dy2 N11 64.3(2) . .
N19 Dy2 N11 121.1(2) . .
N19 Dy2 N18 65.3(2) . .
O3 Dy3 N21 81.3(2) . .
O3 Dy3 N22 144.2(2) . .
O3 Dy3 N23 149.7(2) . .
O3 Dy3 N25 77.3(2) . .
O3 Dy3 N26 98.0(2) . .
O3 Dy3 N28 88.2(2) . .
O3 Dy3 N29 79.3(2) . .
N22 Dy3 N21 65.2(2) . .
N22 Dy3 N23 65.4(2) . .
N23 Dy3 N21 122.2(2) . .
N25 Dy3 N21 65.1(2) . .
N25 Dy3 N22 77.5(2) . .
N25 Dy3 N23 128.1(2) . .
N26 Dy3 N21 131.7(2) . .
N26 Dy3 N22 95.4(2) . .
N26 Dy3 N23 80.6(2) . .
N26 Dy3 N25 67.7(2) . .
N26 Dy3 N28 160.5(2) . .
N26 Dy3 N29 94.6(2) . .
N28 Dy3 N21 67.3(2) . .
N28 Dy3 N22 90.1(2) . .
N28 Dy3 N23 84.7(2) . .
N28 Dy3 N25 131.8(2) . .
N28 Dy3 N29 68.3(2) . .
N29 Dy3 N21 131.7(2) . .
N29 Dy3 N22 132.4(2) . .
N29 Dy3 N23 70.7(2) . .
N29 Dy3 N25 148.0(2) . .
O4 Dy4 N31 82.7(2) . .
O4 Dy4 N32 144.7(2) . .
O4 Dy4 N33 148.7(2) . .
O4 Dy4 N35 76.3(2) . .
O4 Dy4 N36 96.2(2) . .
O4 Dy4 N38 89.7(3) . .
O4 Dy4 N39 79.0(2) . .
N32 Dy4 N31 64.8(2) . .
N32 Dy4 N33 66.1(2) . .
N32 Dy4 N35 77.8(2) . .
N32 Dy4 N39 132.9(2) . .
N33 Dy4 N31 121.7(2) . .
N33 Dy4 N35 129.6(2) . .
N35 Dy4 N31 65.5(2) . .
N36 Dy4 N31 132.0(2) . .
N36 Dy4 N32 95.8(2) . .
N36 Dy4 N33 81.8(2) . .
N36 Dy4 N35 67.7(2) . .
N36 Dy4 N38 160.5(2) . .
N36 Dy4 N39 94.2(2) . .
N38 Dy4 N31 67.1(2) . .
N38 Dy4 N32 89.9(2) . .
N38 Dy4 N33 83.5(2) . .
N38 Dy4 N35 131.8(2) . .
N38 Dy4 N39 68.7(2) . .
N39 Dy4 N31 131.8(2) . .
N39 Dy4 N33 70.1(2) . .
N39 Dy4 N35 147.2(2) . .
N14 Cu1 N14 174.5(3) 2 .
N27 Cu1 N14 90.2(3) . .
N27 Cu1 N14 90.2(3) 2 2
N27 Cu1 N14 89.6(3) 2 .
N27 Cu1 N14 89.6(3) . 2
N27 Cu1 N27 174.0(3) . 2
N4 Cu2 N4 174.0(4) 2 .
N37 Cu2 N4 91.0(3) 2 2
N37 Cu2 N4 88.9(3) . 2
N37 Cu2 N4 91.0(3) . .
N37 Cu2 N4 88.9(3) 2 .
N37 Cu2 N37 177.5(4) 2 .
N10 Cu3 O5 93.7(3) . .
N10 Cu3 N17 171.7(3) . .
N10 Cu3 N24 90.2(2) . .
N10 Cu3 N34 89.2(3) . 2
N17 Cu3 O5 94.6(3) . .
N17 Cu3 N24 88.3(2) . .
N24 Cu3 O5 97.4(3) . .
N34 Cu3 O5 96.5(3) 2 .
N34 Cu3 N17 90.3(2) 2 .
N34 Cu3 N24 166.2(3) 2 .
N7 Cu4 O6 97.8(3) . .
N7 Cu4 N20 165.4(3) . 2
N7 Cu4 N30 90.9(2) . .
N7 Cu4 N40 89.1(2) . .
N20 Cu4 O6 96.7(3) 2 .
N20 Cu4 N30 87.9(2) 2 .
N30 Cu4 O6 94.3(3) . .
N40 Cu4 O6 92.9(3) . .
N40 Cu4 N20 90.2(3) . 2
N40 Cu4 N30 172.7(3) . .
C19 O1 Dy1 134.8(6) . .
C38 O2 Dy2 135.3(5) . .
C57 O3 Dy3 134.5(6) . .
C76 O4 Dy4 131.9(6) . .
Cu3 O5 H5A 125.8 . .
Cu3 O5 H5B 126.2 . .
H5A O5 H5B 108.0 . .
Cu4 O6 H6A 125.5 . .
Cu4 O6 H6B 126.0 . .
H6A O6 H6B 108.5 . .
C1 N1 Dy1 103.8(5) . .
C7 N1 Dy1 114.6(5) . .
C7 N1 C1 111.4(7) . .
C13 N1 Dy1 107.2(5) . .
C13 N1 C1 107.8(7) . .
C13 N1 C7 111.5(7) . .
C2 N2 Dy1 120.9(5) . .
C3 N2 Dy1 118.0(5) . .
C3 N2 C2 120.0(7) . .
C4 N3 Dy1 115.5(5) . .
C6 N3 Dy1 139.9(5) . .
C6 N3 C4 103.9(6) . .
C5 N4 Cu2 128.9(5) . .
C5 N4 C6 104.3(6) . .
C6 N4 Cu2 126.7(5) . .
C8 N5 Dy1 118.8(5) . .
C9 N5 Dy1 120.3(5) . .
C9 N5 C8 120.7(7) . .
C10 N6 Dy1 117.4(4) . .
C12 N6 Dy1 138.3(5) . .
C12 N6 C10 104.4(6) . .
C11 N7 Cu4 126.4(5) . .
C12 N7 Cu4 129.2(5) . .
C12 N7 C11 104.1(6) . .
C14 N8 Dy1 118.6(5) . .
C15 N8 Dy1 118.7(6) . .
C15 N8 C14 121.9(7) . .
C16 N9 Dy1 113.4(5) . .
C18 N9 Dy1 141.9(5) . .
C18 N9 C16 104.6(6) . .
C17 N10 Cu3 129.8(5) . .
C18 N10 Cu3 125.6(5) . .
C18 N10 C17 104.4(7) . .
C20 N11 Dy2 103.9(5) . .
C26 N11 Dy2 115.9(5) . .
C26 N11 C20 111.3(7) . .
C26 N11 C32 109.3(7) . .
C32 N11 Dy2 106.9(5) . .
C32 N11 C20 109.2(6) . .
C21 N12 Dy2 122.0(5) . .
C22 N12 Dy2 117.9(5) . .
C22 N12 C21 119.3(7) . .
C23 N13 Dy2 115.3(5) . .
C25 N13 Dy2 139.4(5) . .
C25 N13 C23 104.6(6) . .
C24 N14 Cu1 126.7(5) . .
C25 N14 Cu1 128.0(5) . .
C25 N14 C24 105.2(6) . .
C33 N15 Dy2 119.2(5) . .
C34 N15 Dy2 117.7(5) . .
C34 N15 C33 122.7(7) . .
C35 N16 Dy2 113.9(5) . .
C37 N16 Dy2 142.3(5) . .
C37 N16 C35 103.8(6) . .
C36 N17 Cu3 128.9(5) . .
C37 N17 Cu3 125.8(5) . .
C37 N17 C36 105.1(6) . .
C27 N18 Dy2 119.2(6) . .
C28 N18 Dy2 119.7(6) . .
C28 N18 C27 120.9(8) . .
C29 N19 Dy2 117.7(5) . .
C31 N19 Dy2 139.6(5) . .
C31 N19 C29 102.7(6) . .
C30 N20 Cu4 124.9(5) . 2
C31 N20 Cu4 128.9(5) . 2
C31 N20 C30 105.0(6) . .
C39 N21 Dy3 114.2(5) . .
C39 N21 C51 109.8(7) . .
C45 N21 Dy3 104.1(5) . .
C45 N21 C39 111.3(7) . .
C45 N21 C51 110.9(7) . .
C51 N21 Dy3 106.3(5) . .
C40 N22 Dy3 118.2(6) . .
C41 N22 Dy3 120.4(6) . .
C41 N22 C40 121.4(8) . .
C42 N23 Dy3 116.6(5) . .
C44 N23 Dy3 139.3(5) . .
C44 N23 C42 104.1(6) . .
C43 N24 Cu3 125.2(5) . .
C44 N24 Cu3 129.0(5) . .
C44 N24 C43 104.6(6) . .
C46 N25 Dy3 121.8(6) . .
C47 N25 Dy3 117.7(5) . .
C47 N25 C46 119.9(7) . .
C48 N26 Dy3 116.8(5) . .
C50 N26 Dy3 139.8(5) . .
C50 N26 C48 103.0(6) . .
C49 N27 Cu1 126.1(5) . .
C50 N27 Cu1 128.0(5) . .
C50 N27 C49 105.7(6) . .
C52 N28 Dy3 119.8(5) . .
C53 N28 Dy3 117.8(5) . .
C53 N28 C52 122.0(7) . .
C54 N29 Dy3 114.2(4) . .
C56 N29 Dy3 142.2(5) . .
C56 N29 C54 103.6(6) . .
C55 N30 Cu4 129.1(5) . .
C56 N30 Cu4 126.3(5) . .
C56 N30 C55 104.3(6) . .
C58 N31 Dy4 114.7(5) . .
C64 N31 Dy4 104.3(5) . .
C64 N31 C58 111.9(7) . .
C70 N31 Dy4 106.7(5) . .
C70 N31 C58 109.0(8) . .
C70 N31 C64 110.1(8) . .
C59 N32 Dy4 120.6(6) . .
C60 N32 Dy4 120.5(5) . .
C60 N32 C59 118.9(7) . .
C61 N33 Dy4 116.3(5) . .
C63 N33 Dy4 140.0(5) . .
C63 N33 C61 103.6(6) . .
C62 N34 Cu3 124.1(5) . 2
C63 N34 Cu3 130.8(5) . 2
C63 N34 C62 104.1(6) . .
C65 N35 Dy4 120.7(6) . .
C66 N35 Dy4 117.2(5) . .
C66 N35 C65 120.9(8) . .
C67 N36 Dy4 115.1(5) . .
C69 N36 Dy4 140.5(5) . .
C69 N36 C67 103.9(7) . .
C68 N37 Cu2 126.6(5) . .
C69 N37 Cu2 129.2(5) . .
C69 N37 C68 104.3(7) . .
C71 N38 Dy4 119.8(6) . .
C72 N38 Dy4 117.8(6) . .
C72 N38 C71 122.0(8) . .
C73 N39 Dy4 113.2(5) . .
C75 N39 Dy4 141.5(5) . .
C75 N39 C73 105.2(6) . .
C74 N40 Cu4 129.4(5) . .
C74 N40 C75 104.3(6) . .
C75 N40 Cu4 125.9(5) . .
N1 C1 H1A 109.4 . .
N1 C1 H1B 109.4 . .
N1 C1 C2 111.1(7) . .
H1A C1 H1B 108.0 . .
C2 C1 H1A 109.4 . .
C2 C1 H1B 109.4 . .
N2 C2 C1 109.7(6) . .
N2 C2 H2A 109.7 . .
N2 C2 H2B 109.7 . .
C1 C2 H2A 109.7 . .
C1 C2 H2B 109.7 . .
H2A C2 H2B 108.2 . .
N2 C3 H3 121.1 . .
N2 C3 C4 117.9(7) . .
C4 C3 H3 121.1 . .
N3 C4 C3 119.5(7) . .
N3 C4 C5 108.3(6) . .
C5 C4 C3 132.1(7) . .
N4 C5 C4 108.8(7) . .
N4 C5 H5 125.6 . .
C4 C5 H5 125.6 . .
N3 C6 N4 114.7(6) . .
N3 C6 H6 122.7 . .
N4 C6 H6 122.7 . .
N1 C7 H7A 108.6 . .
N1 C7 H7B 108.6 . .
N1 C7 C8 114.6(7) . .
H7A C7 H7B 107.6 . .
C8 C7 H7A 108.6 . .
C8 C7 H7B 108.6 . .
N5 C8 C7 107.0(7) . .
N5 C8 H8A 110.3 . .
N5 C8 H8B 110.3 . .
C7 C8 H8A 110.3 . .
C7 C8 H8B 110.3 . .
H8A C8 H8B 108.6 . .
N5 C9 H9 120.1 . .
N5 C9 C10 119.8(7) . .
C10 C9 H9 120.1 . .
N6 C10 C9 116.9(6) . .
C11 C10 N6 109.1(6) . .
C11 C10 C9 133.7(7) . .
N7 C11 H11 125.8 . .
C10 C11 N7 108.3(7) . .
C10 C11 H11 125.8 . .
N6 C12 N7 114.1(7) . .
N6 C12 H12 123.0 . .
N7 C12 H12 123.0 . .
N1 C13 H13A 109.6 . .
N1 C13 H13B 109.6 . .
N1 C13 C14 110.4(7) . .
H13A C13 H13B 108.1 . .
C14 C13 H13A 109.6 . .
C14 C13 H13B 109.6 . .
N8 C14 C13 106.4(7) . .
N8 C14 H14A 110.4 . .
N8 C14 H14B 110.4 . .
C13 C14 H14A 110.4 . .
C13 C14 H14B 110.4 . .
H14A C14 H14B 108.6 . .
N8 C15 H15 120.4 . .
N8 C15 C16 119.1(8) . .
C16 C15 H15 120.4 . .
N9 C16 C15 120.2(7) . .
C17 C16 N9 108.0(7) . .
C17 C16 C15 131.7(7) . .
N10 C17 C16 108.8(7) . .
N10 C17 H17 125.6 . .
C16 C17 H17 125.6 . .
N9 C18 N10 114.1(7) . .
N9 C18 H18 123.0 . .
N10 C18 H18 123.0 . .
O1 C19 H19A 109.5 . .
O1 C19 H19B 109.5 . .
O1 C19 H19C 109.5 . .
H19A C19 H19B 109.5 . .
H19A C19 H19C 109.5 . .
H19B C19 H19C 109.5 . .
N11 C20 H20A 109.2 . .
N11 C20 H20B 109.2 . .
N11 C20 C21 112.3(7) . .
H20A C20 H20B 107.9 . .
C21 C20 H20A 109.2 . .
C21 C20 H20B 109.2 . .
N12 C21 C20 108.9(7) . .
N12 C21 H21A 109.9 . .
N12 C21 H21B 109.9 . .
C20 C21 H21A 109.9 . .
C20 C21 H21B 109.9 . .
H21A C21 H21B 108.3 . .
N12 C22 H22 120.8 . .
N12 C22 C23 118.5(7) . .
C23 C22 H22 120.8 . .
N13 C23 C22 119.7(7) . .
C24 C23 N13 108.5(7) . .
C24 C23 C22 131.8(7) . .
N14 C24 C23 108.2(7) . .
N14 C24 H24 125.9 . .
C23 C24 H24 125.9 . .
N13 C25 N14 113.5(6) . .
N13 C25 H25 123.2 . .
N14 C25 H25 123.2 . .
N11 C26 H26A 109.0 . .
N11 C26 H26B 109.0 . .
N11 C26 C27 113.0(7) . .
H26A C26 H26B 107.8 . .
C27 C26 H26A 109.0 . .
C27 C26 H26B 109.0 . .
N18 C27 C26 108.1(7) . .
N18 C27 H27A 110.1 . .
N18 C27 H27B 110.1 . .
C26 C27 H27A 110.1 . .
C26 C27 H27B 110.1 . .
H27A C27 H27B 108.4 . .
N18 C28 H28 120.4 . .
N18 C28 C29 119.3(8) . .
C29 C28 H28 120.4 . .
N19 C29 C28 117.9(7) . .
N19 C29 C30 110.0(7) . .
C30 C29 C28 132.2(8) . .
N20 C30 C29 107.5(7) . .
N20 C30 H30 126.3 . .
C29 C30 H30 126.3 . .
N19 C31 N20 114.8(7) . .
N19 C31 H31 122.6 . .
N20 C31 H31 122.6 . .
N11 C32 H32A 109.3 . .
N11 C32 H32B 109.3 . .
N11 C32 C33 111.5(7) . .
H32A C32 H32B 108.0 . .
C33 C32 H32A 109.3 . .
C33 C32 H32B 109.3 . .
N15 C33 C32 107.7(7) . .
N15 C33 H33A 110.2 . .
N15 C33 H33B 110.2 . .
C32 C33 H33A 110.2 . .
C32 C33 H33B 110.2 . .
H33A C33 H33B 108.5 . .
N15 C34 H34 119.3 . .
N15 C34 C35 121.4(7) . .
C35 C34 H34 119.3 . .
N16 C35 C34 118.9(7) . .
C36 C35 N16 108.2(7) . .
C36 C35 C34 132.6(7) . .
N17 C36 C35 108.8(6) . .
N17 C36 H36 125.6 . .
C35 C36 H36 125.6 . .
N16 C37 H37 123.0 . .
N17 C37 N16 114.0(7) . .
N17 C37 H37 123.0 . .
O2 C38 H38A 109.5 . .
O2 C38 H38B 109.5 . .
O2 C38 H38C 109.5 . .
H38A C38 H38B 109.5 . .
H38A C38 H38C 109.5 . .
H38B C38 H38C 109.5 . .
N21 C39 H39A 108.8 . .
N21 C39 H39B 108.8 . .
N21 C39 C40 113.6(7) . .
H39A C39 H39B 107.7 . .
C40 C39 H39A 108.8 . .
C40 C39 H39B 108.8 . .
N22 C40 C39 108.6(7) . .
N22 C40 H40A 110.0 . .
N22 C40 H40B 110.0 . .
C39 C40 H40A 110.0 . .
C39 C40 H40B 110.0 . .
H40A C40 H40B 108.4 . .
N22 C41 H41 120.5 . .
N22 C41 C42 119.0(8) . .
C42 C41 H41 120.5 . .
N23 C42 C41 118.5(7) . .
C43 C42 N23 108.5(7) . .
C43 C42 C41 132.9(8) . .
N24 C43 C42 108.2(7) . .
N24 C43 H43 125.9 . .
C42 C43 H43 125.9 . .
N23 C44 N24 114.5(7) . .
N23 C44 H44 122.7 . .
N24 C44 H44 122.7 . .
N21 C45 H45A 108.9 . .
N21 C45 H45B 108.9 . .
N21 C45 C46 113.5(7) . .
H45A C45 H45B 107.7 . .
C46 C45 H45A 108.9 . .
C46 C45 H45B 108.9 . .
N25 C46 C45 108.3(7) . .
N25 C46 H46A 110.0 . .
N25 C46 H46B 110.0 . .
C45 C46 H46A 110.0 . .
C45 C46 H46B 110.0 . .
H46A C46 H46B 108.4 . .
N25 C47 H47 120.4 . .
N25 C47 C48 119.1(7) . .
C48 C47 H47 120.4 . .
N26 C48 C47 118.1(7) . .
C49 C48 N26 109.9(7) . .
C49 C48 C47 132.0(7) . .
N27 C49 C48 107.2(7) . .
N27 C49 H49 126.4 . .
C48 C49 H49 126.4 . .
N26 C50 N27 114.2(6) . .
N26 C50 H50 122.9 . .
N27 C50 H50 122.9 . .
N21 C51 H51A 109.3 . .
N21 C51 H51B 109.3 . .
N21 C51 C52 111.7(7) . .
H51A C51 H51B 107.9 . .
C52 C51 H51A 109.3 . .
C52 C51 H51B 109.3 . .
N28 C52 C51 107.6(7) . .
N28 C52 H52A 110.2 . .
N28 C52 H52B 110.2 . .
C51 C52 H52A 110.2 . .
C51 C52 H52B 110.2 . .
H52A C52 H52B 108.5 . .
N28 C53 H53 119.4 . .
N28 C53 C54 121.1(7) . .
C54 C53 H53 119.4 . .
N29 C54 C53 118.4(7) . .
C55 C54 N29 108.5(6) . .
C55 C54 C53 133.0(7) . .
N30 C55 H55 125.5 . .
C54 C55 N30 109.0(7) . .
C54 C55 H55 125.5 . .
N29 C56 N30 114.6(7) . .
N29 C56 H56 122.7 . .
N30 C56 H56 122.7 . .
O3 C57 H57A 109.5 . .
O3 C57 H57B 109.5 . .
O3 C57 H57C 109.5 . .
H57A C57 H57B 109.5 . .
H57A C57 H57C 109.5 . .
H57B C57 H57C 109.5 . .
N31 C58 H58A 109.1 . .
N31 C58 H58B 109.1 . .
N31 C58 C59 112.6(7) . .
H58A C58 H58B 107.8 . .
C59 C58 H58A 109.1 . .
C59 C58 H58B 109.1 . .
N32 C59 C58 107.0(7) . .
N32 C59 H59A 110.3 . .
N32 C59 H59B 110.3 . .
C58 C59 H59A 110.3 . .
C58 C59 H59B 110.3 . .
H59A C59 H59B 108.6 . .
N32 C60 H60 120.5 . .
N32 C60 C61 119.1(8) . .
C61 C60 H60 120.5 . .
N33 C61 C60 117.8(7) . .
C62 C61 N33 109.4(7) . .
C62 C61 C60 132.8(8) . .
N34 C62 H62 126.0 . .
C61 C62 N34 108.1(7) . .
C61 C62 H62 126.0 . .
N33 C63 N34 114.9(7) . .
N33 C63 H63 122.6 . .
N34 C63 H63 122.6 . .
N31 C64 H64A 109.2 . .
N31 C64 H64B 109.2 . .
N31 C64 C65 112.2(8) . .
H64A C64 H64B 107.9 . .
C65 C64 H64A 109.2 . .
C65 C64 H64B 109.2 . .
N35 C65 C64 110.4(7) . .
N35 C65 H65A 109.6 . .
N35 C65 H65B 109.6 . .
C64 C65 H65A 109.6 . .
C64 C65 H65B 109.6 . .
H65A C65 H65B 108.1 . .
N35 C66 H66 120.2 . .
N35 C66 C67 119.6(8) . .
C67 C66 H66 120.2 . .
N36 C67 C66 119.3(8) . .
C68 C67 N36 108.4(7) . .
C68 C67 C66 132.1(7) . .
N37 C68 H68 125.7 . .
C67 C68 N37 108.6(7) . .
C67 C68 H68 125.7 . .
N36 C69 N37 114.7(7) . .
N36 C69 H69 122.6 . .
N37 C69 H69 122.6 . .
N31 C70 H70A 109.2 . .
N31 C70 H70B 109.2 . .
N31 C70 C71 112.0(8) . .
H70A C70 H70B 107.9 . .
C71 C70 H70A 109.2 . .
C71 C70 H70B 109.2 . .
N38 C71 C70 108.0(8) . .
N38 C71 H71A 110.1 . .
N38 C71 H71B 110.1 . .
C70 C71 H71A 110.1 . .
C70 C71 H71B 110.1 . .
H71A C71 H71B 108.4 . .
N38 C72 H72 119.9 . .
N38 C72 C73 120.3(8) . .
C73 C72 H72 119.9 . .
N39 C73 C72 119.9(7) . .
C74 C73 N39 107.8(7) . .
C74 C73 C72 132.2(8) . .
N40 C74 C73 108.9(7) . .
N40 C74 H74 125.6 . .
C73 C74 H74 125.6 . .
N39 C75 N40 113.8(7) . .
N39 C75 H75 123.1 . .
N40 C75 H75 123.1 . .
O4 C76 H76A 109.5 . .
O4 C76 H76B 109.5 . .
O4 C76 H76C 109.5 . .
H76A C76 H76B 109.5 . .
H76A C76 H76C 109.5 . .
H76B C76 H76C 109.5 . .
C77 O9 H9A 109.5 . .
O9 C77 H77A 109.5 . .
O9 C77 H77B 109.5 . .
O9 C77 H77C 109.5 . .
H77A C77 H77B 109.5 . .
H77A C77 H77C 109.5 . .
H77B C77 H77C 109.5 . .
C78 O10 H10 109.5 . .
O10 C78 H78A 109.5 . .
O10 C78 H78B 109.5 . .
O10 C78 H78C 109.5 . .
H78A C78 H78B 109.5 . .
H78A C78 H78C 109.5 . .
H78B C78 H78C 109.5 . .
C79 O11 H11A 109.5 . .
O11 C79 H79A 109.5 . .
O11 C79 H79B 109.5 . .
O11 C79 H79C 109.5 . .
H79A C79 H79B 109.5 . .
H79A C79 H79C 109.5 . .
H79B C79 H79C 109.5 . .
C80 O12 H12A 109.5 . .
O12 C80 H80A 109.5 . .
O12 C80 H80B 109.5 . .
O12 C80 H80C 109.5 . .
H80A C80 H80B 109.5 . .
H80A C80 H80C 109.5 . .
H80B C80 H80C 109.5 . .
C81 O13 H13 109.5 . .
O13 C81 H81A 109.5 . .
O13 C81 H81B 109.5 . .
O13 C81 H81C 109.5 . .
H81A C81 H81B 109.5 . .
H81A C81 H81C 109.5 . .
H81B C81 H81C 109.5 . .

loop_
_geom_bond_atom_site_label_1
_geom_bond_atom_site_label_2
_geom_bond_distance
_geom_bond_site_symmetry_2
Dy1 O1 2.197(6) .
Dy1 N1 2.662(7) .
Dy1 N2 2.481(7) .
Dy1 N3 2.427(6) .
Dy1 N5 2.496(7) .
Dy1 N6 2.487(6) .
Dy1 N8 2.457(7) .
Dy1 N9 2.468(6) .
Dy2 O2 2.181(6) .
Dy2 N11 2.679(6) .
Dy2 N12 2.476(7) .
Dy2 N13 2.430(6) .
Dy2 N15 2.477(6) .
Dy2 N16 2.469(6) .
Dy2 N18 2.522(7) .
Dy2 N19 2.493(6) .
Dy3 O3 2.182(6) .
Dy3 N21 2.680(7) .
Dy3 N22 2.517(7) .
Dy3 N23 2.518(6) .
Dy3 N25 2.497(7) .
Dy3 N26 2.407(6) .
Dy3 N28 2.463(7) .
Dy3 N29 2.468(6) .
Dy4 O4 2.201(6) .
Dy4 N31 2.679(7) .
Dy4 N32 2.473(7) .
Dy4 N33 2.493(6) .
Dy4 N35 2.496(7) .
Dy4 N36 2.438(7) .
Dy4 N38 2.446(7) .
Dy4 N39 2.474(6) .
Cu1 N14 1.978(6) .
Cu1 N14 1.978(6) 2
Cu1 N27 1.972(6) 2
Cu1 N27 1.972(6) .
Cu2 N4 1.987(6) .
Cu2 N4 1.987(6) 2
Cu2 N37 1.983(7) .
Cu2 N37 1.983(7) 2
Cu3 O5 2.322(8) .
Cu3 N10 1.984(7) .
Cu3 N17 2.000(6) .
Cu3 N24 2.004(6) .
Cu3 N34 1.987(6) 2
Cu4 O6 2.355(9) .
Cu4 N7 1.972(6) .
Cu4 N20 1.987(6) 2
Cu4 N30 1.998(6) .
Cu4 N40 1.983(7) .
O1 C19 1.411(11) .
O2 C38 1.393(10) .
O3 C57 1.403(10) .
O4 C76 1.423(13) .
O5 H5A 0.9562 .
O5 H5B 0.9557 .
O6 H6A 0.9384 .
O6 H6B 0.9381 .
N1 C1 1.499(11) .
N1 C7 1.489(11) .
N1 C13 1.474(11) .
N2 C2 1.472(10) .
N2 C3 1.272(10) .
N3 C4 1.377(9) .
N3 C6 1.342(10) .
N4 C5 1.353(10) .
N4 C6 1.358(10) .
N5 C8 1.477(10) .
N5 C9 1.270(10) .
N6 C10 1.399(9) .
N6 C12 1.327(9) .
N7 C11 1.402(10) .
N7 C12 1.349(9) .
N8 C14 1.451(11) .
N8 C15 1.268(10) .
N9 C16 1.392(9) .
N9 C18 1.321(10) .
N10 C17 1.366(10) .
N10 C18 1.355(10) .
N11 C20 1.497(11) .
N11 C26 1.467(11) .
N11 C32 1.481(11) .
N12 C21 1.477(10) .
N12 C22 1.293(11) .
N13 C23 1.392(10) .
N13 C25 1.337(9) .
N14 C24 1.376(10) .
N14 C25 1.349(9) .
N15 C33 1.451(10) .
N15 C34 1.253(10) .
N16 C35 1.401(10) .
N16 C37 1.343(10) .
N17 C36 1.369(10) .
N17 C37 1.339(9) .
N18 C27 1.457(10) .
N18 C28 1.275(11) .
N19 C29 1.376(10) .
N19 C31 1.341(9) .
N20 Cu4 1.986(6) 2
N20 C30 1.357(10) .
N20 C31 1.345(10) .
N21 C39 1.492(11) .
N21 C45 1.472(12) .
N21 C51 1.500(11) .
N22 C40 1.461(10) .
N22 C41 1.282(11) .
N23 C42 1.391(10) .
N23 C44 1.303(9) .
N24 C43 1.356(10) .
N24 C44 1.352(10) .
N25 C46 1.481(10) .
N25 C47 1.274(11) .
N26 C48 1.398(10) .
N26 C50 1.346(9) .
N27 C49 1.376(10) .
N27 C50 1.349(10) .
N28 C52 1.447(10) .
N28 C53 1.274(10) .
N29 C54 1.407(9) .
N29 C56 1.334(10) .
N30 C55 1.375(10) .
N30 C56 1.356(10) .
N31 C58 1.503(12) .
N31 C64 1.475(12) .
N31 C70 1.472(12) .
N32 C59 1.466(10) .
N32 C60 1.287(11) .
N33 C61 1.395(10) .
N33 C63 1.325(9) .
N34 Cu3 1.987(6) 2
N34 C62 1.388(10) .
N34 C63 1.346(10) .
N35 C65 1.466(11) .
N35 C66 1.265(11) .
N36 C67 1.391(10) .
N36 C69 1.329(10) .
N37 C68 1.373(10) .
N37 C69 1.344(10) .
N38 C71 1.439(11) .
N38 C72 1.296(11) .
N39 C73 1.403(10) .
N39 C75 1.309(10) .
N40 C74 1.368(10) .
N40 C75 1.376(10) .
C1 H1A 0.9700 .
C1 H1B 0.9700 .
C1 C2 1.544(12) .
C2 H2A 0.9700 .
C2 H2B 0.9700 .
C3 H3 0.9300 .
C3 C4 1.445(11) .
C4 C5 1.403(11) .
C5 H5 0.9300 .
C6 H6 0.9300 .
C7 H7A 0.9700 .
C7 H7B 0.9700 .
C7 C8 1.524(13) .
C8 H8A 0.9700 .
C8 H8B 0.9700 .
C9 H9 0.9300 .
C9 C10 1.430(10) .
C10 C11 1.346(11) .
C11 H11 0.9300 .
C12 H12 0.9300 .
C13 H13A 0.9700 .
C13 H13B 0.9700 .
C13 C14 1.551(12) .
C14 H14A 0.9700 .
C14 H14B 0.9700 .
C15 H15 0.9300 .
C15 C16 1.446(12) .
C16 C17 1.373(11) .
C17 H17 0.9300 .
C18 H18 0.9300 .
C19 H19A 0.9600 .
C19 H19B 0.9600 .
C19 H19C 0.9600 .
C20 H20A 0.9700 .
C20 H20B 0.9700 .
C20 C21 1.513(12) .
C21 H21A 0.9700 .
C21 H21B 0.9700 .
C22 H22 0.9300 .
C22 C23 1.430(11) .
C23 C24 1.377(11) .
C24 H24 0.9300 .
C25 H25 0.9300 .
C26 H26A 0.9700 .
C26 H26B 0.9700 .
C26 C27 1.532(12) .
C27 H27A 0.9700 .
C27 H27B 0.9700 .
C28 H28 0.9300 .
C28 C29 1.436(11) .
C29 C30 1.386(11) .
C30 H30 0.9300 .
C31 H31 0.9300 .
C32 H32A 0.9700 .
C32 H32B 0.9700 .
C32 C33 1.530(12) .
C33 H33A 0.9700 .
C33 H33B 0.9700 .
C34 H34 0.9300 .
C34 C35 1.423(11) .
C35 C36 1.369(11) .
C36 H36 0.9300 .
C37 H37 0.9300 .
C38 H38A 0.9600 .
C38 H38B 0.9600 .
C38 H38C 0.9600 .
C39 H39A 0.9700 .
C39 H39B 0.9700 .
C39 C40 1.517(12) .
C40 H40A 0.9700 .
C40 H40B 0.9700 .
C41 H41 0.9300 .
C41 C42 1.432(12) .
C42 C43 1.368(11) .
C43 H43 0.9300 .
C44 H44 0.9300 .
C45 H45A 0.9700 .
C45 H45B 0.9700 .
C45 C46 1.495(13) .
C46 H46A 0.9700 .
C46 H46B 0.9700 .
C47 H47 0.9300 .
C47 C48 1.450(11) .
C48 C49 1.380(11) .
C49 H49 0.9300 .
C50 H50 0.9300 .
C51 H51A 0.9700 .
C51 H51B 0.9700 .
C51 C52 1.511(13) .
C52 H52A 0.9700 .
C52 H52B 0.9700 .
C53 H53 0.9300 .
C53 C54 1.435(11) .
C54 C55 1.369(11) .
C55 H55 0.9300 .
C56 H56 0.9300 .
C57 H57A 0.9600 .
C57 H57B 0.9600 .
C57 H57C 0.9600 .
C58 H58A 0.9700 .
C58 H58B 0.9700 .
C58 C59 1.539(14) .
C59 H59A 0.9700 .
C59 H59B 0.9700 .
C60 H60 0.9300 .
C60 C61 1.429(11) .
C61 C62 1.358(11) .
C62 H62 0.9300 .
C63 H63 0.9300 .
C64 H64A 0.9700 .
C64 H64B 0.9700 .
C64 C65 1.507(14) .
C65 H65A 0.9700 .
C65 H65B 0.9700 .
C66 H66 0.9300 .
C66 C67 1.437(12) .
C67 C68 1.373(12) .
C68 H68 0.9300 .
C69 H69 0.9300 .
C70 H70A 0.9700 .
C70 H70B 0.9700 .
C70 C71 1.506(14) .
C71 H71A 0.9700 .
C71 H71B 0.9700 .
C72 H72 0.9300 .
C72 C73 1.420(12) .
C73 C74 1.377(11) .
C74 H74 0.9300 .
C75 H75 0.9300 .
C76 H76A 0.9600 .
C76 H76B 0.9600 .
C76 H76C 0.9600 .
O9 H9A 0.8200 .
O9 C77 1.451(14) .
C77 H77A 0.9600 .
C77 H77B 0.9600 .
C77 H77C 0.9600 .
O10 H10 0.8200 .
O10 C78 1.408(15) .
C78 H78A 0.9600 .
C78 H78B 0.9600 .
C78 H78C 0.9600 .
O11 H11A 0.8200 .
O11 C79 1.439(13) .
C79 H79A 0.9600 .
C79 H79B 0.9600 .
C79 H79C 0.9600 .
O12 H12A 0.8200 .
O12 C80 1.491(15) .
C80 H80A 0.9600 .
C80 H80B 0.9600 .
C80 H80C 0.9600 .
O13 H13 0.8200 .
O13 C81 1.361(19) .
C81 H81A 0.9600 .
C81 H81B 0.9600 .
C81 H81C 0.9600 .

loop_
_geom_torsion_atom_site_label_1
_geom_torsion_atom_site_label_2
_geom_torsion_atom_site_label_3
_geom_torsion_atom_site_label_4
_geom_torsion
_geom_torsion_site_symmetry_1
Dy1 N1 C1 C2 -58.3(8) .
Dy1 N1 C7 C8 20.9(9) .
Dy1 N1 C13 C14 48.8(8) .
Dy1 N2 C2 C1 -10.3(10) .
Dy1 N2 C3 C4 -12.8(10) .
Dy1 N3 C4 C3 8.1(9) .
Dy1 N3 C4 C5 -174.5(5) .
Dy1 N3 C6 N4 170.1(6) .
Dy1 N5 C8 C7 50.4(8) .
Dy1 N5 C9 C10 0.3(10) .
Dy1 N6 C10 C9 3.5(8) .
Dy1 N6 C10 C11 178.3(5) .
Dy1 N6 C12 N7 -177.2(5) .
Dy1 N8 C14 C13 43.1(9) .
Dy1 N8 C15 C16 4.8(11) .
Dy1 N9 C16 C15 0.6(9) .
Dy1 N9 C16 C17 177.9(5) .
Dy1 N9 C18 N10 -177.1(6) .
Dy2 N11 C20 C21 -57.7(8) .
Dy2 N11 C26 C27 24.0(10) .
Dy2 N11 C32 C33 48.8(8) .
Dy2 N12 C21 C20 -12.3(11) .
Dy2 N12 C22 C23 -7.1(11) .
Dy2 N13 C23 C22 5.6(10) .
Dy2 N13 C23 C24 -173.5(5) .
Dy2 N13 C25 N14 170.7(6) .
Dy2 N15 C33 C32 39.3(9) .
Dy2 N15 C34 C35 2.9(11) .
Dy2 N16 C35 C34 6.2(9) .
Dy2 N16 C35 C36 -179.2(5) .
Dy2 N16 C37 N17 178.4(6) .
Dy2 N18 C27 C26 48.8(10) .
Dy2 N18 C28 C29 1.8(11) .
Dy2 N19 C29 C28 3.2(9) .
Dy2 N19 C29 C30 -177.1(5) .
Dy2 N19 C31 N20 176.4(5) .
Dy3 N21 C39 C40 24.3(10) .
Dy3 N21 C45 C46 -58.5(8) .
Dy3 N21 C51 C52 48.4(8) .
Dy3 N22 C40 C39 49.9(10) .
Dy3 N22 C41 C42 -0.1(12) .
Dy3 N23 C42 C41 1.5(10) .
Dy3 N23 C42 C43 -176.1(5) .
Dy3 N23 C44 N24 176.3(5) .
Dy3 N25 C46 C45 -11.2(11) .
Dy3 N25 C47 C48 -6.2(11) .
Dy3 N26 C48 C47 4.8(10) .
Dy3 N26 C48 C49 -175.2(5) .
Dy3 N26 C50 N27 172.4(5) .
Dy3 N28 C52 C51 39.7(9) .
Dy3 N28 C53 C54 0.6(10) .
Dy3 N29 C54 C53 4.1(8) .
Dy3 N29 C54 C55 -178.5(5) .
Dy3 N29 C56 N30 178.7(5) .
Dy4 N31 C58 C59 24.2(9) .
Dy4 N31 C64 C65 -57.5(8) .
Dy4 N31 C70 C71 47.3(9) .
Dy4 N32 C59 C58 50.6(9) .
Dy4 N32 C60 C61 -1.0(11) .
Dy4 N33 C61 C60 5.5(9) .
Dy4 N33 C61 C62 -176.9(5) .
Dy4 N33 C63 N34 175.8(5) .
Dy4 N35 C65 C64 -10.5(11) .
Dy4 N35 C66 C67 -11.3(10) .
Dy4 N36 C67 C66 3.9(9) .
Dy4 N36 C67 C68 -173.2(5) .
Dy4 N36 C69 N37 170.4(6) .
Dy4 N38 C71 C70 39.5(10) .
Dy4 N38 C72 C73 -0.5(12) .
Dy4 N39 C73 C72 2.4(9) .
Dy4 N39 C73 C74 -178.9(5) .
Dy4 N39 C75 N40 178.1(6) .
Cu1 N14 C24 C23 176.7(5) .
Cu1 N14 C25 N13 -177.1(5) .
Cu1 N27 C49 C48 174.4(5) .
Cu1 N27 C50 N26 -174.2(5) .
Cu2 N4 C5 C4 174.9(6) .
Cu2 N4 C6 N3 -176.7(5) .
Cu2 N37 C68 C67 179.4(5) .
Cu2 N37 C69 N36 -179.1(5) .
Cu3 N10 C17 C16 -175.9(6) .
Cu3 N10 C18 N9 176.3(5) .
Cu3 N17 C36 C35 -175.1(5) .
Cu3 N17 C37 N16 175.0(5) .
Cu3 N24 C43 C42 -167.2(6) .
Cu3 N24 C44 N23 168.1(5) .
Cu3 N34 C62 C61 -169.7(5) 2
Cu3 N34 C63 N33 169.1(5) 2
Cu4 N7 C11 C10 -172.7(5) .
Cu4 N7 C12 N6 172.3(5) .
Cu4 N20 C30 C29 -169.0(5) 2
Cu4 N20 C31 N19 169.7(5) 2
Cu4 N30 C55 C54 -172.9(5) .
Cu4 N30 C56 N29 173.9(5) .
Cu4 N40 C74 C73 -173.8(6) .
Cu4 N40 C75 N39 174.1(5) .
N1 C1 C2 N2 48.2(10) .
N1 C7 C8 N5 -44.2(10) .
N1 C13 C14 N8 -61.7(10) .
N2 C3 C4 N3 3.2(12) .
N2 C3 C4 C5 -173.5(9) .
N3 C4 C5 N4 3.0(10) .
N5 C9 C10 N6 -2.6(11) .
N5 C9 C10 C11 -175.7(8) .
N6 C10 C11 N7 -0.4(9) .
N8 C15 C16 N9 -3.7(12) .
N8 C15 C16 C17 179.7(9) .
N9 C16 C17 N10 0.1(9) .
N11 C20 C21 N12 49.0(11) .
N11 C26 C27 N18 -45.5(11) .
N11 C32 C33 N15 -59.5(9) .
N12 C22 C23 N13 0.9(13) .
N12 C22 C23 C24 179.9(9) .
N13 C23 C24 N14 0.5(9) .
N15 C34 C35 N16 -6.4(12) .
N15 C34 C35 C36 -179.4(9) .
N16 C35 C36 N17 0.6(9) .
N18 C28 C29 N19 -3.4(13) .
N18 C28 C29 C30 177.1(9) .
N19 C29 C30 N20 -1.0(9) .
N21 C39 C40 N22 -46.9(11) .
N21 C45 C46 N25 48.7(11) .
N21 C51 C52 N28 -59.4(9) .
N22 C41 C42 N23 -1.0(14) .
N22 C41 C42 C43 176.0(10) .
N23 C42 C43 N24 -2.3(10) .
N25 C47 C48 N26 1.0(12) .
N25 C47 C48 C49 -178.9(9) .
N26 C48 C49 N27 0.9(10) .
N28 C53 C54 N29 -3.3(11) .
N28 C53 C54 C55 -180.0(9) .
N29 C54 C55 N30 -1.3(9) .
N31 C58 C59 N32 -45.7(10) .
N31 C64 C65 N35 47.9(11) .
N31 C70 C71 N38 -58.6(11) .
N32 C60 C61 N33 -3.1(12) .
N32 C60 C61 C62 180.0(9) .
N33 C61 C62 N34 -0.3(9) .
N35 C66 C67 N36 5.1(12) .
N35 C66 C67 C68 -178.6(9) .
N36 C67 C68 N37 -0.2(9) .
N38 C72 C73 N39 -1.4(13) .
N38 C72 C73 C74 -179.7(9) .
N39 C73 C74 N40 0.2(9) .
C1 N1 C7 C8 -96.6(8) .
C1 N1 C13 C14 160.0(7) .
C2 N2 C3 C4 178.9(8) .
C3 N2 C2 C1 157.7(8) .
C3 C4 C5 N4 179.9(9) .
C4 N3 C6 N4 1.4(9) .
C5 N4 C6 N3 0.4(9) .
C6 N3 C4 C3 -180.0(7) .
C6 N3 C4 C5 -2.6(9) .
C6 N4 C5 C4 -2.0(9) .
C7 N1 C1 C2 65.6(9) .
C7 N1 C13 C14 -77.5(9) .
C8 N5 C9 C10 176.8(7) .
C9 N5 C8 C7 -126.2(8) .
C9 C10 C11 N7 173.1(8) .
C10 N6 C12 N7 0.7(8) .
C11 N7 C12 N6 -0.9(8) .
C12 N6 C10 C9 -174.9(7) .
C12 N6 C10 C11 -0.1(8) .
C12 N7 C11 C10 0.8(8) .
C13 N1 C1 C2 -171.8(7) .
C13 N1 C7 C8 143.0(7) .
C14 N8 C15 C16 174.8(8) .
C15 N8 C14 C13 -126.9(9) .
C15 C16 C17 N10 177.0(8) .
C16 N9 C18 N10 -0.4(9) .
C17 N10 C18 N9 0.4(9) .
C18 N9 C16 C15 -177.2(7) .
C18 N9 C16 C17 0.2(8) .
C18 N10 C17 C16 -0.3(9) .
C20 N11 C26 C27 -94.4(9) .
C20 N11 C32 C33 160.6(7) .
C21 N12 C22 C23 -177.4(8) .
C22 N12 C21 C20 157.6(9) .
C22 C23 C24 N14 -178.6(9) .
C23 N13 C25 N14 0.9(9) .
C24 N14 C25 N13 -0.6(9) .
C25 N13 C23 C22 178.4(8) .
C25 N13 C23 C24 -0.8(9) .
C25 N14 C24 C23 0.0(9) .
C26 N11 C20 C21 67.7(9) .
C26 N11 C32 C33 -77.4(8) .
C27 N18 C28 C29 177.1(8) .
C28 N18 C27 C26 -126.6(9) .
C28 C29 C30 N20 178.6(9) .
C29 N19 C31 N20 -2.2(9) .
C30 N20 C31 N19 1.6(9) .
C31 N19 C29 C28 -177.8(7) .
C31 N19 C29 C30 1.9(8) .
C31 N20 C30 C29 -0.3(9) .
C32 N11 C20 C21 -171.5(7) .
C32 N11 C26 C27 144.9(8) .
C33 N15 C34 C35 175.1(8) .
C34 N15 C33 C32 -132.7(8) .
C34 C35 C36 N17 174.2(8) .
C35 N16 C37 N17 0.2(9) .
C36 N17 C37 N16 0.2(9) .
C37 N16 C35 C34 -175.1(7) .
C37 N16 C35 C36 -0.5(8) .
C37 N17 C36 C35 -0.5(9) .
C39 N21 C45 C46 65.0(10) .
C39 N21 C51 C52 -75.6(8) .
C40 N22 C41 C42 176.8(9) .
C41 N22 C40 C39 -127.1(10) .
C41 C42 C43 N24 -179.5(10) .
C42 N23 C44 N24 -1.6(9) .
C43 N24 C44 N23 0.2(9) .
C44 N23 C42 C41 180.0(8) .
C44 N23 C42 C43 2.3(9) .
C44 N24 C43 C42 1.3(9) .
C45 N21 C39 C40 -93.3(9) .
C45 N21 C51 C52 161.0(7) .
C46 N25 C47 C48 -177.4(8) .
C47 N25 C46 C45 159.7(9) .
C47 C48 C49 N27 -179.1(9) .
C48 N26 C50 N27 -0.8(9) .
C49 N27 C50 N26 1.4(9) .
C50 N26 C48 C47 179.9(7) .
C50 N26 C48 C49 -0.1(9) .
C50 N27 C49 C48 -1.3(9) .
C51 N21 C39 C40 143.5(8) .
C51 N21 C45 C46 -172.4(7) .
C52 N28 C53 C54 173.2(8) .
C53 N28 C52 C51 -132.7(8) .
C53 C54 C55 N30 175.7(8) .
C54 N29 C56 N30 -0.7(9) .
C55 N30 C56 N29 0.0(9) .
C56 N29 C54 C53 -176.3(7) .
C56 N29 C54 C55 1.2(8) .
C56 N30 C55 C54 0.8(8) .
C58 N31 C64 C65 67.0(10) .
C58 N31 C70 C71 -77.1(10) .
C59 N32 C60 C61 177.7(8) .
C60 N32 C59 C58 -128.1(9) .
C60 C61 C62 N34 176.8(8) .
C61 N33 C63 N34 -0.7(9) .
C62 N34 C63 N33 0.5(9) .
C63 N33 C61 C60 -177.0(7) .
C63 N33 C61 C62 0.6(8) .
C63 N34 C62 C61 -0.1(8) .
C64 N31 C58 C59 -94.3(9) .
C64 N31 C70 C71 159.9(8) .
C65 N35 C66 C67 -178.8(8) .
C66 N35 C65 C64 156.5(9) .
C66 C67 C68 N37 -176.7(8) .
C67 N36 C69 N37 -0.5(9) .
C68 N37 C69 N36 0.5(9) .
C69 N36 C67 C66 177.5(7) .
C69 N36 C67 C68 0.4(9) .
C69 N37 C68 C67 -0.2(9) .
C70 N31 C58 C59 143.7(8) .
C70 N31 C64 C65 -171.6(8) .
C71 N38 C72 C73 172.5(9) .
C72 N38 C71 C70 -133.3(10) .
C72 C73 C74 N40 178.7(9) .
C73 N39 C75 N40 -0.2(9) .
C74 N40 C75 N39 0.3(9) .
C75 N39 C73 C72 -178.7(8) .
C75 N39 C73 C74 0.0(9) .
C75 N40 C74 C73 -0.3(9) .
